data_4086982
loop_
_publ_author_name
'Chen, Yi-Ting'
'Krytchankou, Ilya S.'
'Karttunen, Antti J.'
'Grachova, Elena V.'
'Tunik, Sergey P.'
'Chou, Pi-Tai'
'Koshevoy, Igor O.'

_publ_section_title
;
 Silver Alkynyl-Phosphine Clusters: An Electronic Effect of the Alkynes
 Defines Structural Diversity
;
_journal_issue 2
_journal_name_full Organometallics
_journal_page_first 480
_journal_paper_doi 10.1021/acs.organomet.6b00866
_journal_volume 36
_journal_year 2017
_chemical_formula_moiety 'C233 H210 Ag14 F6 N8 O7 P12 S2, 4(C F3 O3 S), 3(C4 H10 O), 2(C3 H6 O)'
_chemical_formula_sum 'C255 H252 Ag14 F18 N8 O24 P12 S6'
_chemical_formula_weight 6228.81
_space_group_crystal_system triclinic
_space_group_IT_number 2
_space_group_name_Hall '-P 1'
_space_group_name_H-M_alt 'P -1'
_symmetry_space_group_name_Hall '-P 1'
_symmetry_space_group_name_H-M 'P -1'
_atom_sites_solution_hydrogens geom
_audit_creation_method SHELXL-2014/6
_cell_angle_alpha 98.669(2)
_cell_angle_beta 91.245(2)
_cell_angle_gamma 93.451(2)
_cell_formula_units_Z 1
_cell_length_a 16.8626(7)
_cell_length_b 17.5460(8)
_cell_length_c 22.2763(9)
_cell_measurement_reflns_used 9896
_cell_measurement_temperature 120(2)
_cell_measurement_theta_max 32.21
_cell_measurement_theta_min 2.99
_cell_volume 6500.6(5)
_computing_cell_refinement 'SAINT (Bruker AXS, 2009)'
_computing_data_collection 'APEX2 (Bruker AXS, 2010)'
_computing_data_reduction 'SAINT (Bruker AXS, 2009)'
_computing_molecular_graphics 'Diamond v.4.01 (Brandenburg, 2014)'
_computing_publication_material 'SHELXL-2014/6 (Sheldrick, 2014)'
_computing_structure_refinement 'SHELXL-2014/6 (Sheldrick, 2014)'
_computing_structure_solution 'SHELXS-2013 (Sheldrick, 2013)'
_diffrn_ambient_temperature 120(2)
_diffrn_detector_area_resol_mean 16
_diffrn_measured_fraction_theta_full 0.996
_diffrn_measured_fraction_theta_max 0.995
_diffrn_measurement_device '62mm x 62mm CCD camera on \k-goniostat'
_diffrn_measurement_device_type 'Bruker KAPPA APEX II CCD'
_diffrn_measurement_method '\f scans and \w scans with \k offset'
_diffrn_radiation_monochromator 'horizontally mounted graphite crystal'
_diffrn_radiation_type MoK\a
_diffrn_radiation_wavelength 0.71073
_diffrn_reflns_av_R_equivalents 0.0246
_diffrn_reflns_av_unetI/netI 0.0248
_diffrn_reflns_Laue_measured_fraction_full 0.996
_diffrn_reflns_Laue_measured_fraction_max 0.995
_diffrn_reflns_limit_h_max 20
_diffrn_reflns_limit_h_min -20
_diffrn_reflns_limit_k_max 21
_diffrn_reflns_limit_k_min -21
_diffrn_reflns_limit_l_max 27
_diffrn_reflns_limit_l_min -27
_diffrn_reflns_number 100626
_diffrn_reflns_point_group_measured_fraction_full 0.996
_diffrn_reflns_point_group_measured_fraction_max 0.995
_diffrn_reflns_theta_full 25.242
_diffrn_reflns_theta_max 26.000
_diffrn_reflns_theta_min 1.604
_exptl_absorpt_coefficient_mu 1.226
_exptl_absorpt_correction_T_max 0.845
_exptl_absorpt_correction_T_min 0.543
_exptl_absorpt_correction_type numerical
_exptl_absorpt_process_details 'SADABS (Sheldrick, 2008)'
_exptl_crystal_colour yellow
_exptl_crystal_density_diffrn 1.591
_exptl_crystal_description block
_exptl_crystal_F_000 3126
_exptl_crystal_size_max 0.568
_exptl_crystal_size_mid 0.551
_exptl_crystal_size_min 0.142
_refine_diff_density_max 2.856
_refine_diff_density_min -1.343
_refine_diff_density_rms 0.130
_refine_ls_extinction_method none
_refine_ls_goodness_of_fit_ref 1.035
_refine_ls_hydrogen_treatment constr
_refine_ls_matrix_type full
_refine_ls_number_parameters 1554
_refine_ls_number_reflns 25449
_refine_ls_number_restraints 180
_refine_ls_restrained_S_all 1.058
_refine_ls_R_factor_all 0.0613
_refine_ls_R_factor_gt 0.0462
_refine_ls_shift/su_max 0.003
_refine_ls_shift/su_mean 0.000
_refine_ls_structure_factor_coef Fsqd
_refine_ls_weighting_details 'w=1/[\s^2^(Fo^2^)+(0.0701P)^2^+29.4558P] where P=(Fo^2^+2Fc^2^)/3'
_refine_ls_weighting_scheme calc
_refine_ls_wR_factor_gt 0.1274
_refine_ls_wR_factor_ref 0.1415
_reflns_Friedel_coverage 0.000
_reflns_number_gt 20642
_reflns_number_total 25449
_reflns_threshold_expression 'I > 2\s(I)'
_cod_data_source_file 8_9.cif
_cod_data_source_block 8
_cod_database_code 4086982
_shelx_space_group_comment
;
The symmetry employed for this shelxl refinement is uniquely defined
by the following loop, which should always be used as a source of
symmetry information in preference to the above space-group names.
They are only intended as comments.
;
_shelx_estimated_absorpt_t_min 0.543
_shelx_estimated_absorpt_t_max 0.845
_shelxl_version_number 2014/6

loop_
_space_group_symop_operation_xyz
'x, y, z'
'-x, -y, -z'

loop_
_atom_site_label
_atom_site_type_symbol
_atom_site_fract_x
_atom_site_fract_y
_atom_site_fract_z
_atom_site_U_iso_or_equiv
_atom_site_adp_type
_atom_site_occupancy
_atom_site_site_symmetry_order
_atom_site_calc_flag
_atom_site_refinement_flags_posn
_atom_site_refinement_flags_adp
_atom_site_refinement_flags_occupancy
_atom_site_disorder_assembly
_atom_site_disorder_group
C1 C 0.6570(3) 0.9340(3) 0.7152(2) 0.0270(10) Uani 1 1 d . . . . .
C2 C 0.5998(3) 0.9029(3) 0.6845(2) 0.0255(10) Uani 1 1 d . . . . .
C3 C 0.5314(3) 0.8670(3) 0.6499(2) 0.0279(10) Uani 1 1 d . . . . .
C4 C 0.4782(3) 0.8167(3) 0.6738(2) 0.0320(11) Uani 1 1 d . . . . .
H4 H 0.4884 0.8052 0.7135 0.038 Uiso 1 1 calc R U . . .
C5 C 0.4114(3) 0.7830(3) 0.6417(3) 0.0373(12) Uani 1 1 d . . . . .
H5 H 0.3764 0.7487 0.6593 0.045 Uiso 1 1 calc R U . . .
C6 C 0.3944(3) 0.7991(3) 0.5827(3) 0.0406(13) Uani 1 1 d . . . . .
C7 C 0.4471(4) 0.8509(4) 0.5595(3) 0.0460(15) Uani 1 1 d . . . . .
H7 H 0.4368 0.8631 0.5201 0.055 Uiso 1 1 calc R U . . .
C8 C 0.5132(3) 0.8846(3) 0.5920(2) 0.0385(12) Uani 1 1 d . . . . .
H8 H 0.5473 0.9204 0.5751 0.046 Uiso 1 1 calc R U . . .
C9 C 0.2794(4) 0.7054(4) 0.5706(3) 0.0544(17) Uani 1 1 d . . . . .
H9A H 0.2357 0.6881 0.5412 0.082 Uiso 1 1 calc R U . . .
H9B H 0.3114 0.6617 0.5754 0.082 Uiso 1 1 calc R U . . .
H9C H 0.2578 0.7258 0.6099 0.082 Uiso 1 1 calc R U . . .
C10 C 0.3199(5) 0.7735(4) 0.4856(4) 0.070(2) Uani 1 1 d . . . . .
H10A H 0.2703 0.7460 0.4684 0.104 Uiso 1 1 calc R U . . .
H10B H 0.3186 0.8284 0.4821 0.104 Uiso 1 1 calc R U . . .
H10C H 0.3649 0.7518 0.4634 0.104 Uiso 1 1 calc R U . . .
C11 C 0.8394(3) 1.0522(3) 0.7292(2) 0.0271(10) Uani 1 1 d . . . . .
C12 C 0.8949(3) 1.0847(3) 0.7067(2) 0.0255(10) Uani 1 1 d . . . . .
C13 C 0.9595(3) 1.1246(3) 0.6816(2) 0.0292(10) Uani 1 1 d . . . . .
C14 C 0.9789(3) 1.1056(3) 0.6206(2) 0.0340(11) Uani 1 1 d . . . . .
H14 H 0.9482 1.0658 0.5952 0.041 Uiso 1 1 calc R U . . .
C15 C 1.0416(4) 1.1435(4) 0.5971(2) 0.0423(14) Uani 1 1 d . . . . .
H15 H 1.0534 1.1294 0.5555 0.051 Uiso 1 1 calc R U . . .
C16 C 1.0886(3) 1.2027(4) 0.6328(3) 0.0401(13) Uani 1 1 d . . . . .
C17 C 1.0680(3) 1.2219(4) 0.6939(3) 0.0415(13) Uani 1 1 d . . . . .
H17 H 1.0979 1.2623 0.7194 0.050 Uiso 1 1 calc R U . . .
C18 C 1.0057(3) 1.1833(4) 0.7174(2) 0.0372(12) Uani 1 1 d . . . . .
H18 H 0.9938 1.1970 0.7589 0.045 Uiso 1 1 calc R U . . .
C19 C 1.1620(5) 1.2286(5) 0.5439(3) 0.065(2) Uani 1 1 d . . . . .
H19A H 1.2088 1.2602 0.5346 0.098 Uiso 1 1 calc R U . . .
H19B H 1.1699 1.1740 0.5301 0.098 Uiso 1 1 calc R U . . .
H19C H 1.1149 1.2435 0.5230 0.098 Uiso 1 1 calc R U . . .
C20 C 1.1931(4) 1.3064(4) 0.6447(3) 0.0631(19) Uani 1 1 d . . . . .
H20A H 1.2353 1.3263 0.6206 0.095 Uiso 1 1 calc R U . . .
H20B H 1.1564 1.3468 0.6566 0.095 Uiso 1 1 calc R U . . .
H20C H 1.2166 1.2907 0.6812 0.095 Uiso 1 1 calc R U . . .
C21 C 0.6451(4) 0.9332(3) 0.8788(2) 0.0356(12) Uani 1 1 d . . . . .
C22 C 0.5862(3) 0.8900(3) 0.8653(2) 0.0352(12) Uani 1 1 d . . . . .
C23 C 0.5177(3) 0.8390(3) 0.8474(2) 0.0349(12) Uani 1 1 d . . . . .
C24 C 0.4428(4) 0.8675(4) 0.8381(3) 0.0467(15) Uani 1 1 d . . . . .
H24 H 0.4370 0.9216 0.8466 0.056 Uiso 1 1 calc R U . . .
C25 C 0.3785(4) 0.8191(4) 0.8172(3) 0.0508(16) Uani 1 1 d . . . . .
H25 H 0.3289 0.8404 0.8116 0.061 Uiso 1 1 calc R U . . .
C26 C 0.3833(3) 0.7387(4) 0.8037(3) 0.0434(14) Uani 1 1 d . . . . .
C27 C 0.4581(3) 0.7097(4) 0.8140(2) 0.0367(12) Uani 1 1 d . . . . .
H27 H 0.4638 0.6556 0.8064 0.044 Uiso 1 1 calc R U . . .
C28 C 0.5227(3) 0.7594(3) 0.8351(2) 0.0347(12) Uani 1 1 d . . . . .
H28 H 0.5724 0.7385 0.8415 0.042 Uiso 1 1 calc R U . . .
C29 C 0.2432(4) 0.7208(6) 0.7753(5) 0.086(3) Uani 1 1 d . . . . .
H29A H 0.2042 0.6789 0.7586 0.129 Uiso 1 1 calc R U . . .
H29B H 0.2268 0.7447 0.8153 0.129 Uiso 1 1 calc R U . . .
H29C H 0.2466 0.7596 0.7479 0.129 Uiso 1 1 calc R U . . .
C30 C 0.3241(5) 0.6094(5) 0.7728(5) 0.087(3) Uani 1 1 d . . . . .
H30A H 0.2731 0.5841 0.7565 0.130 Uiso 1 1 calc R U . . .
H30B H 0.3660 0.5948 0.7443 0.130 Uiso 1 1 calc R U . . .
H30C H 0.3365 0.5930 0.8119 0.130 Uiso 1 1 calc R U . . .
C31 C 0.8569(3) 1.0651(3) 0.8925(2) 0.0326(12) Uani 1 1 d . . . . .
C32 C 0.9167(3) 1.1056(3) 0.8887(2) 0.0327(12) Uani 1 1 d . . . . .
C33 C 0.9862(3) 1.1541(3) 0.8818(2) 0.0334(12) Uani 1 1 d . . . . .
C34 C 1.0576(4) 1.1223(4) 0.8634(3) 0.0479(15) Uani 1 1 d . . . . .
H34 H 1.0608 1.0678 0.8582 0.057 Uiso 1 1 calc R U . . .
C35 C 1.1231(4) 1.1681(5) 0.8529(3) 0.0554(18) Uani 1 1 d . . . . .
H35 H 1.1709 1.1448 0.8413 0.066 Uiso 1 1 calc R U . . .
C36 C 1.1211(4) 1.2473(5) 0.8589(3) 0.0526(17) Uani 1 1 d . . . . .
C37 C 1.0495(4) 1.2804(4) 0.8779(2) 0.0434(14) Uani 1 1 d . . . . .
H37 H 1.0464 1.3349 0.8828 0.052 Uiso 1 1 calc R U . . .
C38 C 0.9848(3) 1.2346(3) 0.8891(2) 0.0363(12) Uani 1 1 d . . . . .
H38 H 0.9376 1.2580 0.9022 0.044 Uiso 1 1 calc R U . . .
C39 C 1.2547(5) 1.2566(7) 0.8216(5) 0.105(4) Uani 1 1 d . . . . .
H39A H 1.2958 1.2965 0.8157 0.158 Uiso 1 1 calc R U . . .
H39B H 1.2753 1.2238 0.8495 0.158 Uiso 1 1 calc R U . . .
H39C H 1.2398 1.2250 0.7824 0.158 Uiso 1 1 calc R U . . .
C40 C 1.1791(5) 1.3724(6) 0.8441(4) 0.085(3) Uani 1 1 d . . . . .
H40A H 1.2309 1.3959 0.8352 0.128 Uiso 1 1 calc R U . . .
H40B H 1.1402 1.3781 0.8120 0.128 Uiso 1 1 calc R U . . .
H40C H 1.1615 1.3983 0.8832 0.128 Uiso 1 1 calc R U . . .
C41 C 0.9420(3) 0.7989(3) 0.6190(2) 0.0275(10) Uani 1 1 d . . . . .
C42 C 0.9780(3) 0.7301(3) 0.6005(2) 0.0356(12) Uani 1 1 d . . . . .
H42 H 0.9599 0.6842 0.6152 0.043 Uiso 1 1 calc R U . . .
C43 C 1.0401(4) 0.7287(4) 0.5608(3) 0.0474(15) Uani 1 1 d . . . . .
H43 H 1.0652 0.6820 0.5487 0.057 Uiso 1 1 calc R U . . .
C44 C 1.0655(4) 0.7946(4) 0.5389(3) 0.0472(15) Uani 1 1 d . . . . .
H44 H 1.1073 0.7932 0.5109 0.057 Uiso 1 1 calc R U . . .
C45 C 1.0303(3) 0.8636(4) 0.5573(2) 0.0401(13) Uani 1 1 d . . . . .
H45 H 1.0488 0.9092 0.5424 0.048 Uiso 1 1 calc R U . . .
C46 C 0.9684(3) 0.8658(3) 0.5971(2) 0.0297(11) Uani 1 1 d . . . . .
H46 H 0.9441 0.9128 0.6095 0.036 Uiso 1 1 calc R U . . .
C47 C 0.7909(3) 0.7251(3) 0.62749(19) 0.0268(10) Uani 1 1 d . . . . .
C48 C 0.7299(3) 0.7464(3) 0.5914(2) 0.0363(12) Uani 1 1 d . . . . .
H48 H 0.7216 0.7993 0.5909 0.044 Uiso 1 1 calc R U . . .
C49 C 0.6811(4) 0.6890(4) 0.5561(2) 0.0480(16) Uani 1 1 d . . . . .
H49 H 0.6395 0.7032 0.5313 0.058 Uiso 1 1 calc R U . . .
C50 C 0.6923(4) 0.6134(4) 0.5567(3) 0.0509(17) Uani 1 1 d . . . . .
H50 H 0.6586 0.5750 0.5323 0.061 Uiso 1 1 calc R U . . .
C51 C 0.7520(4) 0.5915(3) 0.5924(3) 0.0425(14) Uani 1 1 d . . . . .
H51 H 0.7591 0.5383 0.5927 0.051 Uiso 1 1 calc R U . . .
C52 C 0.8017(3) 0.6470(3) 0.6278(2) 0.0315(11) Uani 1 1 d . . . . .
H52 H 0.8431 0.6319 0.6522 0.038 Uiso 1 1 calc R U . . .
C53 C 0.7269(3) 0.6867(3) 0.7549(2) 0.0265(10) Uani 1 1 d . . . . .
C54 C 0.6593(3) 0.7018(3) 0.7227(2) 0.0294(10) Uani 1 1 d . . . . .
H54 H 0.6533 0.7526 0.7140 0.035 Uiso 1 1 calc R U . . .
C55 C 0.6010(3) 0.6444(3) 0.7031(2) 0.0380(12) Uani 1 1 d . . . . .
H55 H 0.5559 0.6554 0.6803 0.046 Uiso 1 1 calc R U . . .
C56 C 0.6083(4) 0.5713(4) 0.7169(3) 0.0435(14) Uani 1 1 d . . . . .
H56 H 0.5680 0.5317 0.7039 0.052 Uiso 1 1 calc R U . . .
C57 C 0.6728(4) 0.5558(3) 0.7489(3) 0.0477(15) Uani 1 1 d . . . . .
H57 H 0.6768 0.5054 0.7589 0.057 Uiso 1 1 calc R U . . .
C58 C 0.7336(4) 0.6126(3) 0.7674(2) 0.0391(13) Uani 1 1 d . . . . .
H58 H 0.7795 0.6003 0.7886 0.047 Uiso 1 1 calc R U . . .
C59 C 0.8246(3) 0.7420(3) 0.8592(2) 0.0306(11) Uani 1 1 d . . . . .
C60 C 0.7875(4) 0.7753(4) 0.9106(2) 0.0460(15) Uani 1 1 d . . . . .
H60 H 0.7516 0.8144 0.9078 0.055 Uiso 1 1 calc R U . . .
C61 C 0.8027(5) 0.7516(5) 0.9665(3) 0.068(2) Uani 1 1 d . . . . .
H61 H 0.7783 0.7751 1.0021 0.082 Uiso 1 1 calc R U . . .
C62 C 0.8541(5) 0.6932(5) 0.9696(3) 0.069(2) Uani 1 1 d . . . . .
H62 H 0.8627 0.6751 1.0071 0.083 Uiso 1 1 calc R U . . .
C63 C 0.8926(4) 0.6611(4) 0.9190(3) 0.0571(18) Uani 1 1 d . . . . .
H63 H 0.9294 0.6228 0.9221 0.069 Uiso 1 1 calc R U . . .
C64 C 0.8775(3) 0.6849(3) 0.8637(3) 0.0380(12) Uani 1 1 d . . . . .
H64 H 0.9033 0.6622 0.8286 0.046 Uiso 1 1 calc R U . . .
C65 C 0.9940(3) 0.8330(3) 0.8508(2) 0.0298(11) Uani 1 1 d . . . . .
C66 C 0.9816(4) 0.8773(4) 0.9062(2) 0.0463(15) Uani 1 1 d . . . . .
H66 H 0.9465 0.9179 0.9086 0.056 Uiso 1 1 calc R U . . .
C67 C 1.0206(5) 0.8625(5) 0.9584(3) 0.069(2) Uani 1 1 d . . . . .
H67 H 1.0117 0.8926 0.9965 0.083 Uiso 1 1 calc R U . . .
C68 C 1.0723(4) 0.8039(5) 0.9547(3) 0.062(2) Uani 1 1 d . . . . .
H68 H 1.0993 0.7942 0.9904 0.074 Uiso 1 1 calc R U . . .
C69 C 1.0846(4) 0.7600(4) 0.9003(3) 0.0492(16) Uani 1 1 d . . . . .
H69 H 1.1197 0.7194 0.8983 0.059 Uiso 1 1 calc R U . . .
C70 C 1.0462(3) 0.7743(4) 0.8479(3) 0.0404(13) Uani 1 1 d . . . . .
H70 H 1.0556 0.7440 0.8099 0.049 Uiso 1 1 calc R U . . .
C71 C 1.0328(3) 0.8839(3) 0.7394(2) 0.0261(10) Uani 1 1 d . . . . .
C72 C 1.0833(3) 0.8286(3) 0.7139(2) 0.0311(11) Uani 1 1 d . . . . .
H72 H 1.0725 0.7757 0.7173 0.037 Uiso 1 1 calc R U . . .
C73 C 1.1492(3) 0.8514(4) 0.6838(3) 0.0435(14) Uani 1 1 d . . . . .
H73 H 1.1834 0.8139 0.6660 0.052 Uiso 1 1 calc R U . . .
C74 C 1.1657(3) 0.9282(4) 0.6794(3) 0.0454(14) Uani 1 1 d . . . . .
H74 H 1.2114 0.9433 0.6587 0.054 Uiso 1 1 calc R U . . .
C75 C 1.1163(3) 0.9830(3) 0.7048(3) 0.0420(13) Uani 1 1 d . . . . .
H75 H 1.1283 1.0360 0.7022 0.050 Uiso 1 1 calc R U . . .
C76 C 1.0494(3) 0.9609(3) 0.7339(2) 0.0323(11) Uani 1 1 d . . . . .
H76 H 1.0144 0.9986 0.7504 0.039 Uiso 1 1 calc R U . . .
C77 C 0.8864(3) 0.7763(3) 0.74213(19) 0.0226(9) Uani 1 1 d . . . . .
H77 H 0.9157 0.7280 0.7375 0.027 Uiso 1 1 calc R U . . .
C78 C 0.7165(3) 1.2566(3) 0.6876(2) 0.0272(10) Uani 1 1 d . . . . .
C79 C 0.7819(3) 1.2262(3) 0.6572(2) 0.0305(11) Uani 1 1 d . . . . .
H79 H 0.7875 1.1721 0.6510 0.037 Uiso 1 1 calc R U . . .
C80 C 0.8385(3) 1.2754(4) 0.6361(3) 0.0429(14) Uani 1 1 d . . . . .
H80 H 0.8834 1.2550 0.6159 0.051 Uiso 1 1 calc R U . . .
C81 C 0.8299(4) 1.3537(4) 0.6441(3) 0.0460(15) Uani 1 1 d . . . . .
H81 H 0.8683 1.3869 0.6286 0.055 Uiso 1 1 calc R U . . .
C82 C 0.7660(3) 1.3843(3) 0.6744(3) 0.0417(13) Uani 1 1 d . . . . .
H82 H 0.7613 1.4386 0.6806 0.050 Uiso 1 1 calc R U . . .
C83 C 0.7088(3) 1.3364(3) 0.6958(2) 0.0345(12) Uani 1 1 d . . . . .
H83 H 0.6643 1.3575 0.7161 0.041 Uiso 1 1 calc R U . . .
C84 C 0.5561(3) 1.1979(3) 0.6598(2) 0.0313(11) Uani 1 1 d . . . . .
C85 C 0.5278(3) 1.1336(4) 0.6186(2) 0.0391(13) Uani 1 1 d . . . . .
H85 H 0.5525 1.0861 0.6171 0.047 Uiso 1 1 calc R U . . .
C86 C 0.4638(4) 1.1390(5) 0.5800(3) 0.0547(18) Uani 1 1 d . . . . .
H86 H 0.4437 1.0951 0.5523 0.066 Uiso 1 1 calc R U . . .
C87 C 0.4294(4) 1.2084(5) 0.5820(3) 0.061(2) Uani 1 1 d . . . . .
H87 H 0.3861 1.2125 0.5549 0.073 Uiso 1 1 calc R U . . .
C88 C 0.4565(4) 1.2716(4) 0.6224(4) 0.0589(19) Uani 1 1 d . . . . .
H88 H 0.4316 1.3188 0.6234 0.071 Uiso 1 1 calc R U . . .
C89 C 0.5203(3) 1.2672(4) 0.6619(3) 0.0437(14) Uani 1 1 d . . . . .
H89 H 0.5392 1.3111 0.6899 0.052 Uiso 1 1 calc R U . . .
C90 C 0.4668(3) 1.1116(3) 0.7576(2) 0.0281(10) Uani 1 1 d . . . . .
C91 C 0.4481(3) 1.0348(3) 0.7327(3) 0.0383(12) Uani 1 1 d . . . . .
H91 H 0.4811 0.9958 0.7420 0.046 Uiso 1 1 calc R U . . .
C92 C 0.3818(4) 1.0148(4) 0.6945(3) 0.0510(16) Uani 1 1 d . . . . .
H92 H 0.3688 0.9622 0.6779 0.061 Uiso 1 1 calc R U . . .
C93 C 0.3345(4) 1.0719(4) 0.6806(3) 0.0508(16) Uani 1 1 d . . . . .
H93 H 0.2895 1.0587 0.6538 0.061 Uiso 1 1 calc R U . . .
C94 C 0.3525(3) 1.1476(4) 0.7052(3) 0.0422(13) Uani 1 1 d . . . . .
H94 H 0.3196 1.1864 0.6955 0.051 Uiso 1 1 calc R U . . .
C95 C 0.4179(3) 1.1682(3) 0.7441(2) 0.0326(11) Uani 1 1 d . . . . .
H95 H 0.4293 1.2206 0.7614 0.039 Uiso 1 1 calc R U . . .
C96 C 0.5042(3) 1.1585(3) 0.8824(2) 0.0340(12) Uani 1 1 d . . . . .
C97 C 0.5196(4) 1.1152(4) 0.9284(3) 0.0512(17) Uani 1 1 d . . . . .
H97 H 0.5575 1.0770 0.9226 0.061 Uiso 1 1 calc R U . . .
C98 C 0.4797(5) 1.1275(5) 0.9827(3) 0.075(3) Uani 1 1 d . . . . .
H98 H 0.4892 1.0969 1.0135 0.090 Uiso 1 1 calc R U . . .
C99 C 0.4265(5) 1.1843(5) 0.9916(3) 0.077(3) Uani 1 1 d . . . . .
H99 H 0.4002 1.1936 1.0290 0.092 Uiso 1 1 calc R U . . .
C100 C 0.4114(4) 1.2275(5) 0.9464(3) 0.0597(19) Uani 1 1 d . . . . .
H100 H 0.3744 1.2664 0.9527 0.072 Uiso 1 1 calc R U . . .
C101 C 0.4499(4) 1.2148(4) 0.8918(3) 0.0439(14) Uani 1 1 d . . . . .
H101 H 0.4388 1.2447 0.8607 0.053 Uiso 1 1 calc R U . . .
C102 C 0.6756(3) 1.2459(3) 0.9155(2) 0.0321(11) Uani 1 1 d . . . . .
C103 C 0.7151(4) 1.2100(4) 0.9583(2) 0.0420(13) Uani 1 1 d . . . . .
H103 H 0.7541 1.1746 0.9456 0.050 Uiso 1 1 calc R U . . .
C104 C 0.6976(5) 1.2259(4) 1.0190(3) 0.0588(19) Uani 1 1 d . . . . .
H104 H 0.7244 1.2013 1.0480 0.071 Uiso 1 1 calc R U . . .
C105 C 0.6413(5) 1.2774(5) 1.0373(3) 0.073(2) Uani 1 1 d . . . . .
H105 H 0.6296 1.2882 1.0792 0.088 Uiso 1 1 calc R U . . .
C106 C 0.6012(4) 1.3137(4) 0.9956(3) 0.0545(17) Uani 1 1 d . . . . .
H106 H 0.5621 1.3488 1.0088 0.065 Uiso 1 1 calc R U . . .
C107 C 0.6185(4) 1.2984(3) 0.9348(2) 0.0383(13) Uani 1 1 d . . . . .
H107 H 0.5917 1.3235 0.9061 0.046 Uiso 1 1 calc R U . . .
C108 C 0.7634(3) 1.3158(3) 0.8290(2) 0.0290(10) Uani 1 1 d . . . . .
C109 C 0.8383(3) 1.3087(3) 0.8053(2) 0.0356(12) Uani 1 1 d . . . . .
H109 H 0.8559 1.2590 0.7911 0.043 Uiso 1 1 calc R U . . .
C110 C 0.8872(4) 1.3736(4) 0.8024(3) 0.0470(15) Uani 1 1 d . . . . .
H110 H 0.9381 1.3683 0.7853 0.056 Uiso 1 1 calc R U . . .
C111 C 0.8630(4) 1.4463(4) 0.8240(3) 0.0510(16) Uani 1 1 d . . . . .
H111 H 0.8972 1.4909 0.8222 0.061 Uiso 1 1 calc R U . . .
C112 C 0.7892(4) 1.4534(4) 0.8479(3) 0.0469(15) Uani 1 1 d . . . . .
H112 H 0.7724 1.5031 0.8630 0.056 Uiso 1 1 calc R U . . .
C113 C 0.7389(4) 1.3887(3) 0.8504(3) 0.0381(12) Uani 1 1 d . . . . .
H113 H 0.6877 1.3942 0.8667 0.046 Uiso 1 1 calc R U . . .
C114 C 0.6131(3) 1.2163(3) 0.7888(2) 0.0253(10) Uani 1 1 d . . . . .
H114 H 0.5836 1.2645 0.7938 0.030 Uiso 1 1 calc R U . . .
C115 C 0.7704(4) 1.0213(4) 0.4884(3) 0.0494(16) Uani 1 1 d . . . . .
C116 C 0.4943(7) 0.4890(6) 0.8751(4) 0.132(5) Uani 1 1 d D U . . .
C118 C 0.8382(9) 0.9563(8) 1.0313(5) 0.065(2) Uani 0.5 1 d D U P . .
H11A H 0.8631 0.9413 1.0675 0.097 Uiso 0.5 1 calc R U P . .
H11B H 0.8160 0.9100 1.0046 0.097 Uiso 0.5 1 calc R U P . .
H11C H 0.8780 0.9835 1.0095 0.097 Uiso 0.5 1 calc R U P . .
C119 C 0.7704(9) 1.0105(7) 1.0506(5) 0.065(2) Uani 0.5 1 d D . P . .
C120 C 0.7875(10) 1.0434(8) 1.1175(4) 0.065(2) Uani 0.5 1 d D . P . .
H12A H 0.8200 1.0084 1.1363 0.097 Uiso 0.5 1 calc R U P . .
H12B H 0.8162 1.0941 1.1206 0.097 Uiso 0.5 1 calc R U P . .
H12C H 0.7373 1.0487 1.1386 0.097 Uiso 0.5 1 calc R U P . .
C121 C 0.1910(6) 0.5106(6) 0.5734(5) 0.095(3) Uani 1 1 d . . . . .
H12D H 0.1820 0.4616 0.5889 0.142 Uiso 1 1 calc R U . . .
H12E H 0.2461 0.5160 0.5606 0.142 Uiso 1 1 calc R U . . .
H12F H 0.1812 0.5535 0.6054 0.142 Uiso 1 1 calc R U . . .
C122 C 0.1362(5) 0.5119(4) 0.5208(4) 0.0626(19) Uani 1 1 d . . . . .
C123 C 0.0821(5) 0.4426(5) 0.5025(4) 0.082(3) Uani 1 1 d . . . . .
H12G H 0.0424 0.4391 0.5337 0.123 Uiso 1 1 calc R U . . .
H12H H 0.1127 0.3965 0.4980 0.123 Uiso 1 1 calc R U . . .
H12I H 0.0552 0.4463 0.4637 0.123 Uiso 1 1 calc R U . . .
C124 C 0.6099(5) 0.4115(5) 0.5654(4) 0.0728(9) Uani 1 1 d . . . . .
H12J H 0.5871 0.3784 0.5933 0.109 Uiso 1 1 calc R U . . .
H12K H 0.6639 0.3970 0.5558 0.109 Uiso 1 1 calc R U . . .
H12L H 0.6115 0.4656 0.5847 0.109 Uiso 1 1 calc R U . . .
C125 C 0.5597(5) 0.4013(5) 0.5083(4) 0.0728(9) Uani 1 1 d . . . . .
H12M H 0.5575 0.3468 0.4883 0.087 Uiso 1 1 calc R U . . .
H12N H 0.5049 0.4157 0.5174 0.087 Uiso 1 1 calc R U . . .
C126 C 0.5535(5) 0.4425(5) 0.4131(4) 0.0728(9) Uani 1 1 d . . . . .
H12O H 0.4972 0.4537 0.4193 0.087 Uiso 1 1 calc R U . . .
H12P H 0.5557 0.3893 0.3911 0.087 Uiso 1 1 calc R U . . .
C127 C 0.5953(5) 0.5012(5) 0.3781(4) 0.0728(9) Uani 1 1 d . . . . .
H12Q H 0.5689 0.4985 0.3382 0.109 Uiso 1 1 calc R U . . .
H12R H 0.5929 0.5533 0.4008 0.109 Uiso 1 1 calc R U . . .
H12S H 0.6510 0.4893 0.3728 0.109 Uiso 1 1 calc R U . . .
C128 C 0.6858(11) 0.5734(11) 0.0047(11) 0.108(3) Uani 0.5 1 d D U P . .
H12T H 0.6280 0.5728 0.0086 0.162 Uiso 0.5 1 calc R U P . .
H12U H 0.7112 0.6154 0.0342 0.162 Uiso 0.5 1 calc R U P . .
H12V H 0.6995 0.5814 -0.0365 0.162 Uiso 0.5 1 calc R U P . .
C129 C 0.7145(9) 0.4980(10) 0.0168(11) 0.108(3) Uani 0.5 1 d D U P . .
H12W H 0.7003 0.4893 0.0582 0.129 Uiso 0.5 1 calc R U P . .
H12$ H 0.6886 0.4553 -0.0126 0.129 Uiso 0.5 1 calc R U P . .
C130 C 0.8312(12) 0.4317(11) 0.0274(9) 0.108(3) Uani 0.5 1 d D U P . .
H13A H 0.7903 0.3882 0.0204 0.129 Uiso 0.5 1 calc R U P . .
H13B H 0.8463 0.4410 0.0712 0.129 Uiso 0.5 1 calc R U P . .
C131 C 0.9019(11) 0.4106(12) -0.0083(10) 0.108(3) Uani 0.5 1 d D U P . .
H13C H 0.9227 0.3642 0.0040 0.162 Uiso 0.5 1 calc R U P . .
H13D H 0.8869 0.4005 -0.0516 0.162 Uiso 0.5 1 calc R U P . .
H13E H 0.9429 0.4533 -0.0009 0.162 Uiso 0.5 1 calc R U P . .
N1 N 0.3285(3) 0.7649(3) 0.5493(3) 0.0567(15) Uani 1 1 d . . . . .
N2 N 1.1507(3) 1.2410(4) 0.6092(2) 0.0549(14) Uani 1 1 d . . . . .
N3 N 0.3192(3) 0.6903(4) 0.7811(3) 0.0575(15) Uani 1 1 d . . . . .
N4 N 1.1858(4) 1.2928(5) 0.8470(3) 0.0709(19) Uani 1 1 d . . . . .
O1 O 0.8033(2) 0.9555(3) 0.57955(16) 0.0422(9) Uani 1 1 d . . . . .
O2 O 0.6874(2) 1.0306(2) 0.58315(16) 0.0420(9) Uani 1 1 d . . . . .
O3 O 0.6868(3) 0.9065(3) 0.5159(2) 0.0554(11) Uani 1 1 d . . . . .
O4 O 0.4591(4) 0.4717(4) 0.7688(3) 0.091(2) Uani 1 1 d . . . . .
O5 O 0.5501(4) 0.3920(4) 0.8038(4) 0.108(2) Uani 1 1 d . . . . .
O6 O 0.4202(6) 0.3690(6) 0.8236(6) 0.181(5) Uani 1 1 d . . . . .
O10 O 0.7369(7) 1.0322(7) 1.0154(4) 0.079(3) Uani 0.5 1 d D U P . .
O11 O 0.1364(4) 0.5675(3) 0.4938(3) 0.0769(16) Uani 1 1 d . . . . .
O12 O 0.5963(3) 0.4512(3) 0.4695(2) 0.0728(9) Uani 1 1 d . . . . .
O13 O 0.7991(8) 0.4986(8) 0.0112(7) 0.108(3) Uani 0.5 1 d D U P . .
F1 F 0.8158(2) 0.9757(3) 0.45214(17) 0.0673(12) Uani 1 1 d . . . . .
F2 F 0.7118(2) 1.0408(3) 0.45357(16) 0.0651(12) Uani 1 1 d . . . . .
F3 F 0.8139(2) 1.0864(2) 0.5138(2) 0.0696(12) Uani 1 1 d . . . . .
F4 F 0.5566(7) 0.5425(7) 0.8724(5) 0.224(5) Uani 1 1 d D U . . .
F5 F 0.5145(6) 0.4575(5) 0.9264(4) 0.176(3) Uani 1 1 d D U . . .
F6 F 0.4376(7) 0.5321(6) 0.8946(4) 0.202(4) Uani 1 1 d D U . . .
P1 P 0.85624(7) 0.80395(7) 0.66724(5) 0.0216(2) Uani 1 1 d . . . . .
P2 P 0.79432(7) 0.76861(7) 0.78693(5) 0.0217(2) Uani 1 1 d . . . . .
P3 P 0.94717(7) 0.86175(7) 0.78415(5) 0.0219(2) Uani 1 1 d . . . . .
P4 P 0.64148(7) 1.18589(7) 0.70797(5) 0.0227(2) Uani 1 1 d . . . . .
P5 P 0.55199(7) 1.13149(7) 0.81036(5) 0.0245(2) Uani 1 1 d . . . . .
P6 P 0.70550(7) 1.22671(7) 0.83731(5) 0.0234(2) Uani 1 1 d . . . . .
S1 S 0.73112(8) 0.97307(9) 0.54852(6) 0.0369(3) Uani 1 1 d . . . . .
S2 S 0.47535(11) 0.42268(10) 0.80958(9) 0.0552(4) Uani 1 1 d D . . . .
Ag1 Ag 0.79474(2) 0.92699(2) 0.68464(2) 0.02509(9) Uani 1 1 d . . . . .
Ag2 Ag 0.71818(2) 0.88105(2) 0.78993(2) 0.02573(9) Uani 1 1 d . . . . .
Ag3 Ag 0.87260(2) 0.97610(2) 0.80326(2) 0.02542(9) Uani 1 1 d . . . . .
Ag4 Ag 0.69442(2) 1.05842(2) 0.69633(2) 0.02729(9) Uani 1 1 d . . . . .
Ag5 Ag 0.62623(2) 1.01692(2) 0.80525(2) 0.02690(9) Uani 1 1 d . . . . .
Ag6 Ag 0.78259(2) 1.11625(2) 0.81077(2) 0.02626(9) Uani 1 1 d . . . . .
Ag7 Ag 0.75056(3) 1.00104(2) 0.89909(2) 0.03242(10) Uani 1 1 d . . . . .
C117 C 0.0646(6) 0.5103(6) 0.7407(5) 0.084(3) Uani 0.726(5) 1 d D U P A 1
S3 S 0.01850(19) 0.57633(14) 0.70325(15) 0.0642(9) Uani 0.726(5) 1 d . . P A 1
F7 F 0.0294(6) 0.4395(5) 0.7320(6) 0.133(4) Uani 0.726(5) 1 d D U P A 1
F8 F 0.1390(3) 0.5002(4) 0.7241(4) 0.087(2) Uani 0.726(5) 1 d D U P A 1
F9 F 0.0649(7) 0.5351(7) 0.8001(4) 0.150(4) Uani 0.726(5) 1 d D U P A 1
O7 O -0.0567(5) 0.5882(6) 0.7315(4) 0.089(3) Uani 0.726(5) 1 d . . P A 1
O8 O 0.0700(7) 0.6419(4) 0.7124(5) 0.105(4) Uani 0.726(5) 1 d . . P A 1
O9 O 0.0206(12) 0.5242(14) 0.6424(7) 0.164(9) Uani 0.726(5) 1 d . . P A 1
C217 C -0.0107(8) 0.5105(7) 0.6897(6) 0.084(3) Uani 0.274(5) 1 d D U P A 2
S31 S 0.0369(5) 0.5780(4) 0.7432(3) 0.063(2) Uani 0.274(5) 1 d D U P A 2
F71 F 0.0122(11) 0.4401(7) 0.6938(8) 0.070(5) Uani 0.274(5) 1 d D U P A 2
F81 F -0.0887(7) 0.5149(11) 0.6987(9) 0.106(7) Uani 0.274(5) 1 d D U P A 2
F91 F 0.0051(13) 0.5318(11) 0.6355(6) 0.051(5) Uani 0.274(5) 1 d D U P A 2
O71 O 0.1225(7) 0.5675(14) 0.7318(10) 0.106(6) Uani 0.274(5) 1 d D U P A 2
O81 O 0.0185(15) 0.6523(8) 0.7296(11) 0.106(6) Uani 0.274(5) 1 d D U P A 2
O91 O 0.0198(14) 0.5638(14) 0.8028(6) 0.106(6) Uani 0.274(5) 1 d D U P A 2

loop_
_atom_site_aniso_label
_atom_site_aniso_U_11
_atom_site_aniso_U_22
_atom_site_aniso_U_33
_atom_site_aniso_U_23
_atom_site_aniso_U_13
_atom_site_aniso_U_12
C1 0.027(3) 0.027(3) 0.027(2) 0.0044(19) 0.0026(19) 0.005(2)
C2 0.031(3) 0.025(2) 0.022(2) 0.0046(18) 0.0008(19) 0.005(2)
C3 0.023(2) 0.031(3) 0.030(2) 0.005(2) -0.0039(19) 0.002(2)
C4 0.033(3) 0.035(3) 0.028(2) 0.008(2) 0.000(2) 0.001(2)
C5 0.030(3) 0.034(3) 0.047(3) 0.004(2) 0.002(2) -0.004(2)
C6 0.034(3) 0.039(3) 0.046(3) -0.001(2) -0.012(2) 0.002(2)
C7 0.046(3) 0.056(4) 0.036(3) 0.014(3) -0.017(3) -0.006(3)
C8 0.043(3) 0.039(3) 0.035(3) 0.013(2) -0.007(2) -0.004(2)
C9 0.031(3) 0.047(4) 0.077(5) -0.011(3) -0.007(3) -0.004(3)
C10 0.072(5) 0.054(4) 0.077(5) 0.000(4) -0.050(4) -0.006(4)
C11 0.032(3) 0.030(3) 0.019(2) 0.0028(18) -0.0005(19) 0.006(2)
C12 0.028(2) 0.028(2) 0.021(2) 0.0037(18) -0.0028(18) 0.006(2)
C13 0.026(2) 0.038(3) 0.025(2) 0.008(2) 0.0033(19) 0.007(2)
C14 0.039(3) 0.038(3) 0.026(2) 0.007(2) 0.002(2) 0.004(2)
C15 0.051(4) 0.050(4) 0.026(3) 0.005(2) 0.012(2) 0.004(3)
C16 0.036(3) 0.049(3) 0.038(3) 0.012(3) 0.010(2) 0.001(3)
C17 0.037(3) 0.052(4) 0.034(3) 0.006(2) 0.001(2) -0.009(3)
C18 0.033(3) 0.056(4) 0.022(2) 0.005(2) 0.004(2) -0.001(3)
C19 0.074(5) 0.069(5) 0.055(4) 0.018(4) 0.036(4) -0.006(4)
C20 0.052(4) 0.068(5) 0.068(5) 0.017(4) 0.007(3) -0.021(4)
C21 0.048(3) 0.035(3) 0.028(3) 0.015(2) 0.017(2) 0.011(3)
C22 0.044(3) 0.034(3) 0.033(3) 0.015(2) 0.017(2) 0.016(3)
C23 0.034(3) 0.048(3) 0.028(2) 0.018(2) 0.014(2) 0.014(2)
C24 0.043(3) 0.047(4) 0.057(4) 0.023(3) 0.020(3) 0.018(3)
C25 0.034(3) 0.066(4) 0.062(4) 0.031(3) 0.015(3) 0.023(3)
C26 0.031(3) 0.062(4) 0.045(3) 0.028(3) 0.010(2) 0.011(3)
C27 0.032(3) 0.048(3) 0.035(3) 0.017(2) 0.010(2) 0.009(2)
C28 0.031(3) 0.048(3) 0.029(2) 0.014(2) 0.006(2) 0.013(2)
C29 0.035(4) 0.107(7) 0.120(8) 0.026(6) -0.009(4) 0.015(4)
C30 0.048(5) 0.073(6) 0.131(8) -0.009(5) -0.025(5) 0.002(4)
C31 0.041(3) 0.033(3) 0.023(2) -0.001(2) -0.011(2) 0.012(2)
C32 0.039(3) 0.036(3) 0.021(2) -0.005(2) -0.013(2) 0.017(2)
C33 0.037(3) 0.044(3) 0.018(2) -0.002(2) -0.010(2) 0.010(2)
C34 0.045(4) 0.052(4) 0.045(3) -0.003(3) -0.009(3) 0.018(3)
C35 0.033(3) 0.081(5) 0.049(4) -0.006(3) -0.004(3) 0.020(3)
C36 0.036(3) 0.082(5) 0.033(3) -0.007(3) -0.007(2) -0.007(3)
C37 0.044(3) 0.051(4) 0.031(3) -0.004(2) -0.002(2) -0.004(3)
C38 0.036(3) 0.048(3) 0.023(2) -0.003(2) -0.001(2) 0.007(2)
C39 0.031(4) 0.170(11) 0.120(8) 0.042(8) 0.010(5) 0.005(5)
C40 0.066(5) 0.110(8) 0.070(5) -0.003(5) 0.014(4) -0.038(5)
C41 0.026(2) 0.033(3) 0.022(2) -0.0002(19) -0.0001(18) 0.001(2)
C42 0.032(3) 0.031(3) 0.042(3) -0.002(2) 0.006(2) 0.000(2)
C43 0.039(3) 0.043(3) 0.054(4) -0.013(3) 0.014(3) 0.005(3)
C44 0.036(3) 0.057(4) 0.044(3) -0.005(3) 0.019(3) -0.003(3)
C45 0.035(3) 0.049(3) 0.036(3) 0.011(2) 0.005(2) -0.006(3)
C46 0.027(3) 0.038(3) 0.025(2) 0.005(2) 0.0014(19) 0.000(2)
C47 0.028(2) 0.036(3) 0.015(2) 0.0018(18) 0.0027(17) -0.004(2)
C48 0.040(3) 0.045(3) 0.025(2) 0.013(2) -0.005(2) -0.009(2)
C49 0.051(4) 0.063(4) 0.030(3) 0.018(3) -0.015(3) -0.021(3)
C50 0.059(4) 0.058(4) 0.029(3) 0.000(3) -0.006(3) -0.030(3)
C51 0.051(4) 0.036(3) 0.037(3) -0.004(2) 0.010(3) -0.011(3)
C52 0.034(3) 0.033(3) 0.026(2) -0.001(2) 0.006(2) 0.000(2)
C53 0.027(2) 0.029(3) 0.024(2) 0.0062(19) 0.0052(18) 0.003(2)
C54 0.027(3) 0.033(3) 0.027(2) 0.001(2) 0.0020(19) 0.003(2)
C55 0.027(3) 0.046(3) 0.038(3) -0.003(2) 0.000(2) 0.000(2)
C56 0.041(3) 0.046(3) 0.040(3) -0.002(3) 0.007(2) -0.015(3)
C57 0.064(4) 0.031(3) 0.048(3) 0.011(3) -0.001(3) -0.007(3)
C58 0.049(3) 0.033(3) 0.036(3) 0.010(2) -0.007(2) 0.001(3)
C59 0.035(3) 0.034(3) 0.024(2) 0.012(2) -0.003(2) -0.004(2)
C60 0.045(3) 0.067(4) 0.028(3) 0.013(3) 0.004(2) 0.007(3)
C61 0.071(5) 0.112(7) 0.024(3) 0.019(4) 0.006(3) 0.011(5)
C62 0.073(5) 0.105(7) 0.036(3) 0.035(4) -0.010(3) 0.002(5)
C63 0.061(4) 0.067(5) 0.050(4) 0.032(3) -0.017(3) 0.001(3)
C64 0.041(3) 0.037(3) 0.039(3) 0.017(2) -0.007(2) 0.000(2)
C65 0.027(3) 0.038(3) 0.025(2) 0.008(2) -0.0054(19) 0.001(2)
C66 0.056(4) 0.059(4) 0.026(3) 0.009(3) -0.008(2) 0.017(3)
C67 0.092(6) 0.093(6) 0.023(3) 0.006(3) -0.010(3) 0.031(5)
C68 0.058(4) 0.096(6) 0.037(3) 0.026(4) -0.011(3) 0.023(4)
C69 0.040(3) 0.070(4) 0.045(3) 0.025(3) -0.004(3) 0.020(3)
C70 0.037(3) 0.053(4) 0.035(3) 0.012(3) -0.002(2) 0.015(3)
C71 0.023(2) 0.034(3) 0.022(2) 0.0042(19) -0.0023(18) 0.001(2)
C72 0.028(3) 0.031(3) 0.036(3) 0.007(2) 0.000(2) 0.004(2)
C73 0.029(3) 0.055(4) 0.048(3) 0.011(3) 0.007(2) 0.008(3)
C74 0.029(3) 0.053(4) 0.055(4) 0.014(3) 0.009(3) -0.006(3)
C75 0.040(3) 0.035(3) 0.050(3) 0.008(3) 0.000(3) -0.004(3)
C76 0.031(3) 0.029(3) 0.036(3) 0.004(2) -0.003(2) -0.002(2)
C77 0.024(2) 0.025(2) 0.020(2) 0.0045(17) 0.0011(17) 0.0060(19)
C78 0.030(3) 0.034(3) 0.020(2) 0.0119(19) -0.0012(18) 0.001(2)
C79 0.028(3) 0.041(3) 0.024(2) 0.011(2) -0.0004(19) 0.001(2)
C80 0.034(3) 0.060(4) 0.037(3) 0.015(3) 0.005(2) 0.000(3)
C81 0.041(3) 0.055(4) 0.045(3) 0.026(3) 0.002(3) -0.010(3)
C82 0.042(3) 0.037(3) 0.052(3) 0.025(3) -0.003(3) -0.002(3)
C83 0.032(3) 0.039(3) 0.035(3) 0.014(2) -0.004(2) 0.001(2)
C84 0.025(2) 0.045(3) 0.028(2) 0.020(2) -0.0021(19) -0.001(2)
C85 0.033(3) 0.054(4) 0.030(3) 0.008(2) -0.004(2) -0.001(3)
C86 0.039(3) 0.091(5) 0.035(3) 0.015(3) -0.010(3) -0.002(3)
C87 0.041(4) 0.091(6) 0.058(4) 0.042(4) -0.017(3) -0.009(4)
C88 0.039(3) 0.059(4) 0.090(5) 0.046(4) -0.013(3) 0.002(3)
C89 0.031(3) 0.043(3) 0.063(4) 0.030(3) -0.005(3) -0.001(2)
C90 0.023(2) 0.032(3) 0.031(2) 0.008(2) 0.0070(19) 0.000(2)
C91 0.031(3) 0.035(3) 0.048(3) 0.008(2) 0.002(2) 0.000(2)
C92 0.040(3) 0.035(3) 0.074(4) 0.003(3) -0.006(3) -0.007(3)
C93 0.030(3) 0.055(4) 0.066(4) 0.007(3) -0.013(3) -0.002(3)
C94 0.032(3) 0.044(3) 0.053(3) 0.013(3) 0.000(2) 0.009(3)
C95 0.027(3) 0.035(3) 0.037(3) 0.007(2) 0.006(2) 0.006(2)
C96 0.036(3) 0.041(3) 0.027(2) 0.007(2) 0.011(2) 0.008(2)
C97 0.072(4) 0.055(4) 0.034(3) 0.018(3) 0.019(3) 0.028(3)
C98 0.109(7) 0.093(6) 0.036(3) 0.029(4) 0.033(4) 0.042(5)
C99 0.088(6) 0.107(7) 0.044(4) 0.021(4) 0.038(4) 0.039(5)
C100 0.061(4) 0.078(5) 0.044(4) 0.007(3) 0.022(3) 0.035(4)
C101 0.044(3) 0.057(4) 0.034(3) 0.009(3) 0.010(2) 0.016(3)
C102 0.039(3) 0.032(3) 0.025(2) 0.002(2) 0.002(2) 0.001(2)
C103 0.052(4) 0.048(3) 0.028(3) 0.008(2) -0.002(2) 0.012(3)
C104 0.083(5) 0.068(5) 0.029(3) 0.012(3) -0.001(3) 0.019(4)
C105 0.108(7) 0.085(6) 0.026(3) 0.000(3) 0.013(4) 0.021(5)
C106 0.068(4) 0.060(4) 0.035(3) -0.005(3) 0.011(3) 0.020(3)
C107 0.048(3) 0.039(3) 0.029(3) 0.002(2) 0.006(2) 0.012(3)
C108 0.031(3) 0.033(3) 0.024(2) 0.009(2) -0.0062(19) 0.001(2)
C109 0.034(3) 0.034(3) 0.040(3) 0.011(2) 0.001(2) -0.001(2)
C110 0.033(3) 0.056(4) 0.054(4) 0.022(3) -0.005(3) -0.005(3)
C111 0.055(4) 0.042(4) 0.057(4) 0.019(3) -0.012(3) -0.014(3)
C112 0.057(4) 0.032(3) 0.051(3) 0.007(3) -0.009(3) -0.002(3)
C113 0.042(3) 0.031(3) 0.043(3) 0.009(2) -0.002(2) 0.001(2)
C114 0.026(2) 0.027(2) 0.024(2) 0.0068(18) 0.0030(18) 0.0039(19)
C115 0.044(3) 0.070(5) 0.040(3) 0.023(3) 0.010(3) 0.013(3)
C116 0.143(8) 0.137(8) 0.127(8) 0.046(7) 0.022(7) 0.035(7)
C118 0.089(6) 0.072(5) 0.038(4) 0.017(4) -0.011(4) 0.027(4)
C119 0.089(6) 0.072(5) 0.038(4) 0.017(4) -0.011(4) 0.027(4)
C120 0.089(6) 0.072(5) 0.038(4) 0.017(4) -0.011(4) 0.027(4)
C121 0.082(7) 0.094(7) 0.107(8) 0.024(6) -0.003(6) -0.018(6)
C122 0.064(5) 0.047(4) 0.072(5) -0.009(4) 0.017(4) 0.004(3)
C123 0.073(6) 0.058(5) 0.104(7) -0.022(5) 0.025(5) -0.007(4)
C124 0.079(2) 0.073(2) 0.065(2) 0.0020(16) -0.0163(16) 0.0138(17)
C125 0.079(2) 0.073(2) 0.065(2) 0.0020(16) -0.0163(16) 0.0138(17)
C126 0.079(2) 0.073(2) 0.065(2) 0.0020(16) -0.0163(16) 0.0138(17)
C127 0.079(2) 0.073(2) 0.065(2) 0.0020(16) -0.0163(16) 0.0138(17)
C128 0.121(4) 0.104(4) 0.102(4) 0.022(3) -0.001(4) 0.022(4)
C129 0.121(4) 0.104(4) 0.102(4) 0.022(3) -0.001(4) 0.022(4)
C130 0.121(4) 0.104(4) 0.102(4) 0.022(3) -0.001(4) 0.022(4)
C131 0.121(4) 0.104(4) 0.102(4) 0.022(3) -0.001(4) 0.022(4)
N1 0.045(3) 0.053(3) 0.070(4) 0.008(3) -0.019(3) -0.010(3)
N2 0.051(3) 0.066(4) 0.047(3) 0.013(3) 0.012(2) -0.013(3)
N3 0.030(3) 0.068(4) 0.080(4) 0.028(3) -0.002(3) 0.007(3)
N4 0.047(4) 0.091(5) 0.068(4) -0.002(4) 0.004(3) -0.019(3)
O1 0.042(2) 0.064(3) 0.0241(17) 0.0151(17) -0.0023(15) 0.012(2)
O2 0.050(2) 0.052(2) 0.0259(18) 0.0064(17) 0.0045(16) 0.0129(19)
O3 0.048(3) 0.054(3) 0.061(3) 0.005(2) -0.005(2) -0.010(2)
O4 0.093(5) 0.096(5) 0.099(5) 0.053(4) 0.022(4) 0.034(4)
O5 0.098(5) 0.084(5) 0.142(6) 0.001(4) -0.012(4) 0.051(4)
O6 0.134(8) 0.157(9) 0.278(14) 0.145(9) -0.013(8) -0.056(7)
O10 0.112(7) 0.103(7) 0.029(4) 0.016(4) 0.010(5) 0.052(6)
O11 0.093(4) 0.057(3) 0.079(4) 0.005(3) 0.009(3) 0.003(3)
O12 0.079(2) 0.073(2) 0.065(2) 0.0020(16) -0.0163(16) 0.0138(17)
O13 0.121(4) 0.104(4) 0.102(4) 0.022(3) -0.001(4) 0.022(4)
F1 0.066(3) 0.101(3) 0.047(2) 0.033(2) 0.0311(19) 0.035(2)
F2 0.070(3) 0.100(3) 0.0345(18) 0.026(2) 0.0012(17) 0.033(2)
F3 0.053(2) 0.060(3) 0.097(3) 0.023(2) 0.011(2) -0.012(2)
F4 0.269(9) 0.189(8) 0.203(8) 0.009(7) 0.005(7) -0.016(7)
F5 0.260(8) 0.172(6) 0.108(5) 0.030(5) -0.001(5) 0.089(6)
F6 0.271(8) 0.197(7) 0.155(6) 0.019(5) 0.052(6) 0.144(7)
P1 0.0244(6) 0.0231(6) 0.0171(5) 0.0018(4) 0.0011(4) 0.0022(5)
P2 0.0237(6) 0.0234(6) 0.0184(5) 0.0046(4) 0.0003(4) 0.0015(5)
P3 0.0210(6) 0.0253(6) 0.0190(5) 0.0023(4) -0.0022(4) 0.0021(5)
P4 0.0258(6) 0.0251(6) 0.0184(5) 0.0068(4) -0.0002(4) 0.0040(5)
P5 0.0256(6) 0.0251(6) 0.0245(6) 0.0073(5) 0.0059(5) 0.0041(5)
P6 0.0272(6) 0.0241(6) 0.0196(5) 0.0038(4) 0.0002(4) 0.0048(5)
S1 0.0367(7) 0.0507(8) 0.0251(6) 0.0107(6) 0.0021(5) 0.0041(6)
S2 0.0585(10) 0.0401(9) 0.0726(11) 0.0231(8) 0.0117(8) 0.0088(8)
Ag1 0.02849(19) 0.02848(19) 0.01876(16) 0.00325(13) -0.00052(13) 0.00685(15)
Ag2 0.02643(19) 0.02599(19) 0.02590(17) 0.00565(14) 0.00387(14) 0.00564(14)
Ag3 0.02706(19) 0.02590(19) 0.02253(17) 0.00033(13) -0.00329(13) 0.00541(14)
Ag4 0.0363(2) 0.02627(19) 0.02073(17) 0.00600(13) 0.00308(14) 0.00684(15)
Ag5 0.02893(19) 0.02678(19) 0.02716(18) 0.00870(14) 0.00549(14) 0.00616(15)
Ag6 0.02796(19) 0.02766(19) 0.02369(17) 0.00345(14) -0.00085(14) 0.00779(15)
Ag7 0.0471(2) 0.0318(2) 0.01974(17) 0.00588(14) 0.00262(15) 0.00864(17)
C117 0.079(6) 0.073(6) 0.103(6) 0.025(5) 0.016(5) 0.009(5)
S3 0.087(2) 0.0388(14) 0.066(2) -0.0017(12) -0.0072(15) 0.0235(13)
F7 0.105(6) 0.102(6) 0.212(8) 0.088(6) 0.030(6) 0.004(5)
F8 0.048(3) 0.073(4) 0.150(6) 0.038(4) 0.026(4) 0.016(3)
F9 0.157(7) 0.213(8) 0.096(6) 0.055(6) 0.005(5) 0.075(7)
O7 0.090(6) 0.114(7) 0.071(5) 0.010(5) 0.007(4) 0.078(6)
O8 0.150(9) 0.028(4) 0.137(9) 0.023(4) -0.065(7) -0.006(5)
O9 0.129(15) 0.24(2) 0.103(11) -0.035(12) -0.027(9) -0.007(13)
C217 0.079(6) 0.073(6) 0.103(6) 0.025(5) 0.016(5) 0.009(5)
S31 0.111(5) 0.044(3) 0.029(3) 0.002(2) -0.011(3) -0.024(3)
F71 0.081(9) 0.048(7) 0.080(8) 0.005(7) 0.003(7) 0.005(6)
F81 0.091(10) 0.110(10) 0.116(10) 0.019(8) 0.002(8) 0.002(8)
F91 0.046(7) 0.057(8) 0.049(8) -0.001(6) 0.002(6) 0.013(6)
O71 0.103(7) 0.108(7) 0.104(7) 0.011(5) -0.001(5) 0.010(5)
O81 0.103(7) 0.108(7) 0.104(7) 0.011(5) -0.001(5) 0.010(5)
O91 0.103(7) 0.108(7) 0.104(7) 0.011(5) -0.001(5) 0.010(5)

loop_
_atom_type_symbol
_atom_type_description
_atom_type_scat_dispersion_real
_atom_type_scat_dispersion_imag
_atom_type_scat_source
C C 0.0033 0.0016 'International Tables Vol C Tables 4.2.6.8 and 6.1.1.4'
H H 0.0000 0.0000 'International Tables Vol C Tables 4.2.6.8 and 6.1.1.4'
N N 0.0061 0.0033 'International Tables Vol C Tables 4.2.6.8 and 6.1.1.4'
O O 0.0106 0.0060 'International Tables Vol C Tables 4.2.6.8 and 6.1.1.4'
F F 0.0171 0.0103 'International Tables Vol C Tables 4.2.6.8 and 6.1.1.4'
P P 0.1023 0.0942 'International Tables Vol C Tables 4.2.6.8 and 6.1.1.4'
S S 0.1246 0.1234 'International Tables Vol C Tables 4.2.6.8 and 6.1.1.4'
Ag Ag -0.8971 1.1015 'International Tables Vol C Tables 4.2.6.8 and 6.1.1.4'

loop_
_geom_angle_atom_site_label_1
_geom_angle_atom_site_label_2
_geom_angle_atom_site_label_3
_geom_angle
C2 C1 Ag2 123.9(4)
C2 C1 Ag4 114.3(4)
Ag2 C1 Ag4 121.7(2)
C2 C1 Ag5 115.4(4)
Ag2 C1 Ag5 77.00(14)
Ag4 C1 Ag5 75.23(14)
C2 C1 Ag1 124.5(4)
Ag2 C1 Ag1 75.64(14)
Ag4 C1 Ag1 75.49(14)
Ag5 C1 Ag1 119.7(2)
C1 C2 C3 178.4(5)
C4 C3 C8 117.5(5)
C4 C3 C2 121.3(4)
C8 C3 C2 121.1(5)
C5 C4 C3 122.0(5)
C5 C4 H4 119.0
C3 C4 H4 119.0
C4 C5 C6 120.4(5)
C4 C5 H5 119.8
C6 C5 H5 119.8
N1 C6 C7 121.3(6)
N1 C6 C5 121.4(6)
C7 C6 C5 117.3(5)
C8 C7 C6 121.9(5)
C8 C7 H7 119.1
C6 C7 H7 119.1
C7 C8 C3 120.8(5)
C7 C8 H8 119.6
C3 C8 H8 119.6
N1 C9 H9A 109.5
N1 C9 H9B 109.5
H9A C9 H9B 109.5
N1 C9 H9C 109.5
H9A C9 H9C 109.5
H9B C9 H9C 109.5
N1 C10 H10A 109.5
N1 C10 H10B 109.5
H10A C10 H10B 109.5
N1 C10 H10C 109.5
H10A C10 H10C 109.5
H10B C10 H10C 109.5
C12 C11 Ag6 118.5(4)
C12 C11 Ag1 118.7(4)
Ag6 C11 Ag1 122.7(2)
C12 C11 Ag3 116.4(4)
Ag6 C11 Ag3 79.76(14)
Ag1 C11 Ag3 76.67(15)
C12 C11 Ag4 123.5(4)
Ag6 C11 Ag4 75.07(14)
Ag1 C11 Ag4 73.30(14)
Ag3 C11 Ag4 120.1(2)
C11 C12 C13 178.3(5)
C18 C13 C14 117.8(5)
C18 C13 C12 120.8(4)
C14 C13 C12 121.4(5)
C15 C14 C13 121.0(5)
C15 C14 H14 119.5
C13 C14 H14 119.5
C14 C15 C16 121.6(5)
C14 C15 H15 119.2
C16 C15 H15 119.2
N2 C16 C15 121.5(5)
N2 C16 C17 121.6(6)
C15 C16 C17 116.9(5)
C18 C17 C16 121.3(5)
C18 C17 H17 119.4
C16 C17 H17 119.4
C17 C18 C13 121.4(5)
C17 C18 H18 119.3
C13 C18 H18 119.3
N2 C19 H19A 109.5
N2 C19 H19B 109.5
H19A C19 H19B 109.5
N2 C19 H19C 109.5
H19A C19 H19C 109.5
H19B C19 H19C 109.5
N2 C20 H20A 109.5
N2 C20 H20B 109.5
H20A C20 H20B 109.5
N2 C20 H20C 109.5
H20A C20 H20C 109.5
H20B C20 H20C 109.5
C22 C21 Ag7 176.1(5)
C22 C21 Ag5 97.7(4)
Ag7 C21 Ag5 83.44(18)
C22 C21 Ag2 94.6(4)
Ag7 C21 Ag2 82.10(18)
Ag5 C21 Ag2 73.86(13)
C21 C22 C23 178.1(5)
C28 C23 C24 117.1(6)
C28 C23 C22 121.6(5)
C24 C23 C22 121.2(5)
C25 C24 C23 121.3(6)
C25 C24 H24 119.4
C23 C24 H24 119.4
C24 C25 C26 122.1(6)
C24 C25 H25 118.9
C26 C25 H25 118.9
N3 C26 C25 122.1(5)
N3 C26 C27 121.2(6)
C25 C26 C27 116.7(6)
C28 C27 C26 120.5(6)
C28 C27 H27 119.7
C26 C27 H27 119.7
C27 C28 C23 122.2(5)
C27 C28 H28 118.9
C23 C28 H28 118.9
N3 C29 H29A 109.5
N3 C29 H29B 109.5
H29A C29 H29B 109.5
N3 C29 H29C 109.5
H29A C29 H29C 109.5
H29B C29 H29C 109.5
N3 C30 H30A 109.5
N3 C30 H30B 109.5
H30A C30 H30B 109.5
N3 C30 H30C 109.5
H30A C30 H30C 109.5
H30B C30 H30C 109.5
C32 C31 Ag7 176.8(4)
C32 C31 Ag3 97.1(4)
Ag7 C31 Ag3 84.65(18)
C32 C31 Ag6 94.3(4)
Ag7 C31 Ag6 83.48(17)
Ag3 C31 Ag6 74.75(13)
C31 C32 C33 177.7(5)
C38 C33 C34 117.0(6)
C38 C33 C32 122.0(5)
C34 C33 C32 120.9(5)
C35 C34 C33 121.3(6)
C35 C34 H34 119.3
C33 C34 H34 119.3
C34 C35 C36 121.5(6)
C34 C35 H35 119.2
C36 C35 H35 119.2
N4 C36 C35 121.5(7)
N4 C36 C37 120.8(7)
C35 C36 C37 117.8(6)
C38 C37 C36 120.4(6)
C38 C37 H37 119.8
C36 C37 H37 119.8
C37 C38 C33 121.9(5)
C37 C38 H38 119.1
C33 C38 H38 119.1
N4 C39 H39A 109.5
N4 C39 H39B 109.5
H39A C39 H39B 109.5
N4 C39 H39C 109.5
H39A C39 H39C 109.5
H39B C39 H39C 109.5
N4 C40 H40A 109.5
N4 C40 H40B 109.5
H40A C40 H40B 109.5
N4 C40 H40C 109.5
H40A C40 H40C 109.5
H40B C40 H40C 109.5
C46 C41 C42 119.8(5)
C46 C41 P1 117.6(4)
C42 C41 P1 122.4(4)
C43 C42 C41 120.0(5)
C43 C42 H42 120.0
C41 C42 H42 120.0
C44 C43 C42 120.0(5)
C44 C43 H43 120.0
C42 C43 H43 120.0
C43 C44 C45 120.4(5)
C43 C44 H44 119.8
C45 C44 H44 119.8
C46 C45 C44 120.1(5)
C46 C45 H45 120.0
C44 C45 H45 120.0
C45 C46 C41 119.6(5)
C45 C46 H46 120.2
C41 C46 H46 120.2
C48 C47 C52 119.4(5)
C48 C47 P1 116.0(4)
C52 C47 P1 124.4(4)
C49 C48 C47 119.3(6)
C49 C48 H48 120.4
C47 C48 H48 120.4
C50 C49 C48 120.7(6)
C50 C49 H49 119.6
C48 C49 H49 119.6
C49 C50 C51 120.6(5)
C49 C50 H50 119.7
C51 C50 H50 119.7
C50 C51 C52 120.1(6)
C50 C51 H51 119.9
C52 C51 H51 119.9
C51 C52 C47 119.8(5)
C51 C52 H52 120.1
C47 C52 H52 120.1
C58 C53 C54 118.2(5)
C58 C53 P2 123.4(4)
C54 C53 P2 117.8(4)
C55 C54 C53 121.2(5)
C55 C54 H54 119.4
C53 C54 H54 119.4
C56 C55 C54 119.7(5)
C56 C55 H55 120.2
C54 C55 H55 120.2
C57 C56 C55 120.0(5)
C57 C56 H56 120.0
C55 C56 H56 120.0
C56 C57 C58 121.1(6)
C56 C57 H57 119.4
C58 C57 H57 119.4
C53 C58 C57 119.8(5)
C53 C58 H58 120.1
C57 C58 H58 120.1
C60 C59 C64 119.6(5)
C60 C59 P2 117.6(4)
C64 C59 P2 122.5(4)
C59 C60 C61 120.1(6)
C59 C60 H60 119.9
C61 C60 H60 119.9
C62 C61 C60 119.2(6)
C62 C61 H61 120.4
C60 C61 H61 120.4
C63 C62 C61 121.0(6)
C63 C62 H62 119.5
C61 C62 H62 119.5
C62 C63 C64 119.5(7)
C62 C63 H63 120.2
C64 C63 H63 120.2
C63 C64 C59 120.5(6)
C63 C64 H64 119.8
C59 C64 H64 119.8
C66 C65 C70 119.4(5)
C66 C65 P3 116.9(4)
C70 C65 P3 123.4(4)
C65 C66 C67 120.1(6)
C65 C66 H66 120.0
C67 C66 H66 120.0
C68 C67 C66 119.8(6)
C68 C67 H67 120.1
C66 C67 H67 120.1
C69 C68 C67 120.4(6)
C69 C68 H68 119.8
C67 C68 H68 119.8
C68 C69 C70 120.3(6)
C68 C69 H69 119.8
C70 C69 H69 119.8
C69 C70 C65 120.0(5)
C69 C70 H70 120.0
C65 C70 H70 120.0
C76 C71 C72 119.6(5)
C76 C71 P3 116.8(4)
C72 C71 P3 123.5(4)
C73 C72 C71 119.4(5)
C73 C72 H72 120.3
C71 C72 H72 120.3
C74 C73 C72 120.6(5)
C74 C73 H73 119.7
C72 C73 H73 119.7
C75 C74 C73 120.2(5)
C75 C74 H74 119.9
C73 C74 H74 119.9
C74 C75 C76 119.8(5)
C74 C75 H75 120.1
C76 C75 H75 120.1
C75 C76 C71 120.4(5)
C75 C76 H76 119.8
C71 C76 H76 119.8
P2 C77 P1 107.4(2)
P2 C77 P3 105.0(2)
P1 C77 P3 106.2(2)
P2 C77 H77 112.6
P1 C77 H77 112.6
P3 C77 H77 112.6
C83 C78 C79 119.4(5)
C83 C78 P4 124.4(4)
C79 C78 P4 115.9(4)
C80 C79 C78 119.7(5)
C80 C79 H79 120.2
C78 C79 H79 120.2
C81 C80 C79 120.2(6)
C81 C80 H80 119.9
C79 C80 H80 119.9
C80 C81 C82 120.5(5)
C80 C81 H81 119.7
C82 C81 H81 119.7
C81 C82 C83 120.2(6)
C81 C82 H82 119.9
C83 C82 H82 119.9
C82 C83 C78 119.8(5)
C82 C83 H83 120.1
C78 C83 H83 120.1
C89 C84 C85 120.1(5)
C89 C84 P4 123.0(4)
C85 C84 P4 116.9(4)
C86 C85 C84 120.0(6)
C86 C85 H85 120.0
C84 C85 H85 120.0
C87 C86 C85 119.3(7)
C87 C86 H86 120.3
C85 C86 H86 120.3
C88 C87 C86 121.0(6)
C88 C87 H87 119.5
C86 C87 H87 119.5
C87 C88 C89 120.5(7)
C87 C88 H88 119.8
C89 C88 H88 119.8
C84 C89 C88 119.1(6)
C84 C89 H89 120.5
C88 C89 H89 120.5
C95 C90 C91 119.4(5)
C95 C90 P5 123.3(4)
C91 C90 P5 117.2(4)
C92 C91 C90 120.4(5)
C92 C91 H91 119.8
C90 C91 H91 119.8
C93 C92 C91 119.5(6)
C93 C92 H92 120.3
C91 C92 H92 120.3
C94 C93 C92 120.2(6)
C94 C93 H93 119.9
C92 C93 H93 119.9
C93 C94 C95 120.8(5)
C93 C94 H94 119.6
C95 C94 H94 119.6
C94 C95 C90 119.6(5)
C94 C95 H95 120.2
C90 C95 H95 120.2
C101 C96 C97 119.2(5)
C101 C96 P5 123.7(4)
C97 C96 P5 116.9(4)
C98 C97 C96 120.3(6)
C98 C97 H97 119.8
C96 C97 H97 119.8
C99 C98 C97 119.7(7)
C99 C98 H98 120.1
C97 C98 H98 120.1
C98 C99 C100 120.1(6)
C98 C99 H99 119.9
C100 C99 H99 119.9
C99 C100 C101 120.5(6)
C99 C100 H100 119.7
C101 C100 H100 119.7
C96 C101 C100 120.0(6)
C96 C101 H101 120.0
C100 C101 H101 120.0
C103 C102 C107 119.3(5)
C103 C102 P6 117.9(4)
C107 C102 P6 122.7(4)
C104 C103 C102 120.2(6)
C104 C103 H103 119.9
C102 C103 H103 119.9
C105 C104 C103 119.8(6)
C105 C104 H104 120.1
C103 C104 H104 120.1
C104 C105 C106 121.0(6)
C104 C105 H105 119.5
C106 C105 H105 119.5
C107 C106 C105 119.6(6)
C107 C106 H106 120.2
C105 C106 H106 120.2
C106 C107 C102 120.0(6)
C106 C107 H107 120.0
C102 C107 H107 120.0
C109 C108 C113 119.3(5)
C109 C108 P6 117.3(4)
C113 C108 P6 123.1(4)
C110 C109 C108 120.1(5)
C110 C109 H109 119.9
C108 C109 H109 119.9
C109 C110 C111 120.6(6)
C109 C110 H110 119.7
C111 C110 H110 119.7
C112 C111 C110 119.3(6)
C112 C111 H111 120.4
C110 C111 H111 120.4
C111 C112 C113 120.7(6)
C111 C112 H112 119.6
C113 C112 H112 119.6
C112 C113 C108 120.0(6)
C112 C113 H113 120.0
C108 C113 H113 120.0
P6 C114 P4 107.8(2)
P6 C114 P5 106.1(2)
P4 C114 P5 105.8(2)
P6 C114 H114 112.3
P4 C114 H114 112.3
P5 C114 H114 112.3
F2 C115 F1 107.0(5)
F2 C115 F3 109.0(6)
F1 C115 F3 109.8(5)
F2 C115 S1 111.0(4)
F1 C115 S1 111.4(5)
F3 C115 S1 108.6(4)
F6 C116 F4 102.3(9)
F6 C116 F5 101.9(8)
F4 C116 F5 102.3(9)
F6 C116 S2 117.7(9)
F4 C116 S2 115.3(9)
F5 C116 S2 115.2(8)
C119 C118 H11A 109.5
C119 C118 H11B 109.5
H11A C118 H11B 109.5
C119 C118 H11C 109.5
H11A C118 H11C 109.5
H11B C118 H11C 109.5
O10 C119 C120 131.3(11)
O10 C119 C118 118.2(10)
C120 C119 C118 106.3(10)
C119 C120 H12A 109.5
C119 C120 H12B 109.5
H12A C120 H12B 109.5
C119 C120 H12C 109.5
H12A C120 H12C 109.5
H12B C120 H12C 109.5
C122 C121 H12D 109.5
C122 C121 H12E 109.5
H12D C121 H12E 109.5
C122 C121 H12F 109.5
H12D C121 H12F 109.5
H12E C121 H12F 109.5
O11 C122 C123 121.8(9)
O11 C122 C121 121.4(8)
C123 C122 C121 116.7(8)
C122 C123 H12G 109.5
C122 C123 H12H 109.5
H12G C123 H12H 109.5
C122 C123 H12I 109.5
H12G C123 H12I 109.5
H12H C123 H12I 109.5
C125 C124 H12J 109.5
C125 C124 H12K 109.5
H12J C124 H12K 109.5
C125 C124 H12L 109.5
H12J C124 H12L 109.5
H12K C124 H12L 109.5
O12 C125 C124 106.7(7)
O12 C125 H12M 110.4
C124 C125 H12M 110.4
O12 C125 H12N 110.4
C124 C125 H12N 110.4
H12M C125 H12N 108.6
O12 C126 C127 104.6(7)
O12 C126 H12O 110.8
C127 C126 H12O 110.8
O12 C126 H12P 110.8
C127 C126 H12P 110.8
H12O C126 H12P 108.9
C126 C127 H12Q 109.5
C126 C127 H12R 109.5
H12Q C127 H12R 109.5
C126 C127 H12S 109.5
H12Q C127 H12S 109.5
H12R C127 H12S 109.5
C129 C128 H12T 109.5
C129 C128 H12U 109.5
H12T C128 H12U 109.5
C129 C128 H12V 109.5
H12T C128 H12V 109.5
H12U C128 H12V 109.5
O13 C129 C128 109.7(9)
O13 C129 H12W 109.7
C128 C129 H12W 109.7
O13 C129 H12$ 109.7
C128 C129 H12$ 109.7
H12W C129 H12$ 108.2
O13 C130 C131 111.5(10)
O13 C130 H13A 109.3
C131 C130 H13A 109.3
O13 C130 H13B 109.3
C131 C130 H13B 109.3
H13A C130 H13B 108.0
C130 C131 H13C 109.5
C130 C131 H13D 109.5
H13C C131 H13D 109.5
C130 C131 H13E 109.5
H13C C131 H13E 109.5
H13D C131 H13E 109.5
C6 N1 C9 120.9(6)
C6 N1 C10 119.4(6)
C9 N1 C10 117.7(5)
C16 N2 C20 120.7(5)
C16 N2 C19 119.9(6)
C20 N2 C19 117.7(6)
C26 N3 C30 120.6(6)
C26 N3 C29 119.8(7)
C30 N3 C29 118.8(7)
C36 N4 C40 120.5(7)
C36 N4 C39 119.1(8)
C40 N4 C39 118.3(7)
S1 O1 Ag1 118.7(2)
S1 O2 Ag4 123.5(2)
C119 O10 Ag7 128.1(9)
C126 O12 C125 110.0(6)
C130 O13 C129 112.7(14)
C41 P1 C47 101.1(2)
C41 P1 C77 108.2(2)
C47 P1 C77 107.5(2)
C41 P1 Ag1 116.60(17)
C47 P1 Ag1 113.57(17)
C77 P1 Ag1 109.27(15)
C59 P2 C53 102.3(2)
C59 P2 C77 106.9(2)
C53 P2 C77 112.5(2)
C59 P2 Ag2 117.12(18)
C53 P2 Ag2 105.68(16)
C77 P2 Ag2 112.13(15)
C65 P3 C71 102.2(2)
C65 P3 C77 108.6(2)
C71 P3 C77 109.4(2)
C65 P3 Ag3 115.42(17)
C71 P3 Ag3 108.04(17)
C77 P3 Ag3 112.57(15)
C84 P4 C78 103.0(2)
C84 P4 C114 107.1(2)
C78 P4 C114 109.0(2)
C84 P4 Ag4 117.20(19)
C78 P4 Ag4 109.83(17)
C114 P4 Ag4 110.29(15)
C90 P5 C96 101.7(2)
C90 P5 C114 107.6(2)
C96 P5 C114 110.8(2)
C90 P5 Ag5 109.14(17)
C96 P5 Ag5 114.50(18)
C114 P5 Ag5 112.37(15)
C102 P6 C108 102.2(2)
C102 P6 C114 107.0(2)
C108 P6 C114 110.4(2)
C102 P6 Ag6 116.41(18)
C108 P6 Ag6 110.75(17)
C114 P6 Ag6 109.86(16)
O2 S1 O3 117.5(3)
O2 S1 O1 113.9(2)
O3 S1 O1 114.3(3)
O2 S1 C115 103.4(3)
O3 S1 C115 102.9(3)
O1 S1 C115 102.2(3)
O6 S2 O4 122.0(6)
O6 S2 O5 110.6(6)
O4 S2 O5 114.5(5)
O6 S2 C116 106.6(7)
O4 S2 C116 100.3(5)
O5 S2 C116 99.2(5)
C11 Ag1 P1 133.87(12)
C11 Ag1 C1 97.08(17)
P1 Ag1 C1 120.96(12)
C11 Ag1 O1 94.22(15)
P1 Ag1 O1 96.81(10)
C1 Ag1 O1 108.63(14)
C11 Ag1 Ag2 97.37(11)
P1 Ag1 Ag2 89.78(3)
C1 Ag1 Ag2 49.72(11)
O1 Ag1 Ag2 156.51(10)
C11 Ag1 Ag3 51.80(11)
P1 Ag1 Ag3 94.41(3)
C1 Ag1 Ag3 98.56(11)
O1 Ag1 Ag3 139.23(10)
Ag2 Ag1 Ag3 61.981(12)
C11 Ag1 Ag4 56.61(12)
P1 Ag1 Ag4 169.50(3)
C1 Ag1 Ag4 50.67(12)
O1 Ag1 Ag4 81.75(10)
Ag2 Ag1 Ag4 87.679(13)
Ag3 Ag1 Ag4 93.388(14)
C1 Ag2 P2 132.00(12)
C1 Ag2 C21 101.34(17)
P2 Ag2 C21 122.85(12)
C1 Ag2 Ag1 54.65(12)
P2 Ag2 Ag1 92.52(3)
C21 Ag2 Ag1 141.54(12)
C1 Ag2 Ag5 53.03(12)
P2 Ag2 Ag5 174.87(3)
C21 Ag2 Ag5 52.20(12)
Ag1 Ag2 Ag5 91.893(14)
C1 Ag2 Ag7 109.68(12)
P2 Ag2 Ag7 114.95(3)
C21 Ag2 Ag7 43.71(15)
Ag1 Ag2 Ag7 110.893(16)
Ag5 Ag2 Ag7 60.875(13)
C1 Ag2 Ag3 100.08(13)
P2 Ag2 Ag3 87.51(3)
C21 Ag2 Ag3 103.93(15)
Ag1 Ag2 Ag3 59.238(12)
Ag5 Ag2 Ag3 92.511(15)
Ag7 Ag2 Ag3 60.287(13)
C11 Ag3 C31 100.03(17)
C11 Ag3 P3 124.50(12)
C31 Ag3 P3 131.81(12)
C11 Ag3 Ag1 51.53(12)
C31 Ag3 Ag1 139.27(12)
P3 Ag3 Ag1 87.44(3)
C11 Ag3 Ag6 48.64(11)
C31 Ag3 Ag6 54.59(12)
P3 Ag3 Ag6 173.12(3)
Ag1 Ag3 Ag6 86.893(13)
C11 Ag3 Ag2 94.69(13)
C31 Ag3 Ag2 103.12(15)
P3 Ag3 Ag2 91.61(3)
Ag1 Ag3 Ag2 58.781(12)
Ag6 Ag3 Ag2 88.791(14)
C11 Ag3 Ag7 106.22(12)
C31 Ag3 Ag7 43.61(15)
P3 Ag3 Ag7 123.99(3)
Ag1 Ag3 Ag7 110.046(16)
Ag6 Ag3 Ag7 61.862(12)
Ag2 Ag3 Ag7 59.745(13)
C1 Ag4 P4 138.82(12)
C1 Ag4 O2 97.74(15)
P4 Ag4 O2 97.85(10)
C1 Ag4 C11 94.24(17)
P4 Ag4 C11 116.93(12)
O2 Ag4 C11 107.05(14)
C1 Ag4 Ag5 53.07(11)
P4 Ag4 Ag5 94.85(3)
O2 Ag4 Ag5 144.13(10)
C11 Ag4 Ag5 96.59(10)
C1 Ag4 Ag1 53.84(12)
P4 Ag4 Ag1 166.18(3)
O2 Ag4 Ag1 83.60(9)
C11 Ag4 Ag1 50.09(11)
Ag5 Ag4 Ag1 91.801(14)
C1 Ag4 Ag6 98.82(12)
P4 Ag4 Ag6 85.19(3)
O2 Ag4 Ag6 150.78(10)
C11 Ag4 Ag6 47.84(10)
Ag5 Ag4 Ag6 63.536(13)
Ag1 Ag4 Ag6 86.959(14)
C1 Ag5 C21 100.11(17)
C1 Ag5 P5 126.14(12)
C21 Ag5 P5 130.34(12)
C1 Ag5 Ag4 51.70(12)
C21 Ag5 Ag4 140.83(13)
P5 Ag5 Ag4 87.39(3)
C1 Ag5 Ag2 49.97(12)
C21 Ag5 Ag2 53.94(12)
P5 Ag5 Ag2 175.72(3)
Ag4 Ag5 Ag2 88.436(14)
C1 Ag5 Ag7 106.90(12)
C21 Ag5 Ag7 43.89(15)
P5 Ag5 Ag7 121.73(3)
Ag4 Ag5 Ag7 111.941(16)
Ag2 Ag5 Ag7 60.904(13)
C1 Ag5 Ag6 94.48(12)
C21 Ag5 Ag6 104.40(15)
P5 Ag5 Ag6 90.32(3)
Ag4 Ag5 Ag6 59.111(12)
Ag2 Ag5 Ag6 88.344(14)
Ag7 Ag5 Ag6 60.807(13)
C11 Ag6 P6 139.68(13)
C11 Ag6 C31 99.10(17)
P6 Ag6 C31 119.18(12)
C11 Ag6 Ag4 57.08(12)
P6 Ag6 Ag4 95.40(3)
C31 Ag6 Ag4 139.15(12)
C11 Ag6 Ag3 51.60(12)
P6 Ag6 Ag3 168.69(3)
C31 Ag6 Ag3 50.66(11)
Ag4 Ag6 Ag3 92.341(14)
C11 Ag6 Ag7 107.05(13)
P6 Ag6 Ag7 109.69(3)
C31 Ag6 Ag7 42.44(14)
Ag4 Ag6 Ag7 108.283(16)
Ag3 Ag6 Ag7 59.842(12)
C11 Ag6 Ag5 98.49(13)
P6 Ag6 Ag5 87.12(3)
C31 Ag6 Ag5 100.61(14)
Ag4 Ag6 Ag5 57.353(12)
Ag3 Ag6 Ag5 90.139(14)
Ag7 Ag6 Ag5 58.330(13)
C31 Ag7 C21 163.60(19)
C31 Ag7 O10 98.0(3)
C21 Ag7 O10 98.3(3)
C31 Ag7 Ag5 114.72(13)
C21 Ag7 Ag5 52.68(14)
O10 Ag7 Ag5 126.1(3)
C31 Ag7 Ag2 111.44(13)
C21 Ag7 Ag2 54.19(14)
O10 Ag7 Ag2 144.7(3)
Ag5 Ag7 Ag2 58.221(12)
C31 Ag7 Ag3 51.75(13)
C21 Ag7 Ag3 114.07(14)
O10 Ag7 Ag3 141.8(3)
Ag5 Ag7 Ag3 90.741(14)
Ag2 Ag7 Ag3 59.967(12)
C31 Ag7 Ag6 54.08(13)
C21 Ag7 Ag6 113.19(14)
O10 Ag7 Ag6 127.1(3)
Ag5 Ag7 Ag6 60.863(12)
Ag2 Ag7 Ag6 86.924(14)
Ag3 Ag7 Ag6 58.296(12)
F9 C117 F7 106.6(10)
F9 C117 F8 108.8(9)
F7 C117 F8 104.4(8)
F9 C117 S3 108.7(8)
F7 C117 S3 114.9(9)
F8 C117 S3 113.2(8)
O8 S3 O7 113.0(7)
O8 S3 O9 117.2(10)
O7 S3 O9 119.2(9)
O8 S3 C117 104.7(5)
O7 S3 C117 106.3(5)
O9 S3 C117 92.2(9)
F71 C217 F81 111.3(12)
F71 C217 F91 112.2(11)
F81 C217 F91 108.4(12)
F71 C217 S31 111.2(10)
F81 C217 S31 106.7(11)
F91 C217 S31 106.7(11)
O91 S31 O81 115.8(11)
O91 S31 O71 109.5(11)
O81 S31 O71 108.6(11)
O91 S31 C217 111.3(10)
O81 S31 C217 107.4(11)
O71 S31 C217 103.5(9)

loop_
_geom_bond_atom_site_label_1
_geom_bond_atom_site_label_2
_geom_bond_distance
C1 C2 1.222(7)
C1 Ag2 2.281(5)
C1 Ag4 2.337(5)
C1 Ag5 2.380(5)
C1 Ag1 2.439(5)
C2 C3 1.430(7)
C3 C4 1.391(7)
C3 C8 1.404(7)
C4 C5 1.374(7)
C4 H4 0.9500
C5 C6 1.411(8)
C5 H5 0.9500
C6 N1 1.376(7)
C6 C7 1.397(9)
C7 C8 1.369(8)
C7 H7 0.9500
C8 H8 0.9500
C9 N1 1.436(9)
C9 H9A 0.9800
C9 H9B 0.9800
C9 H9C 0.9800
C10 N1 1.455(10)
C10 H10A 0.9800
C10 H10B 0.9800
C10 H10C 0.9800
C11 C12 1.224(7)
C11 Ag6 2.252(5)
C11 Ag1 2.342(5)
C11 Ag3 2.351(5)
C11 Ag4 2.550(5)
C12 C13 1.429(7)
C13 C18 1.390(8)
C13 C14 1.399(7)
C14 C15 1.371(8)
C14 H14 0.9500
C15 C16 1.402(8)
C15 H15 0.9500
C16 N2 1.367(7)
C16 C17 1.408(8)
C17 C18 1.372(8)
C17 H17 0.9500
C18 H18 0.9500
C19 N2 1.456(8)
C19 H19A 0.9800
C19 H19B 0.9800
C19 H19C 0.9800
C20 N2 1.435(9)
C20 H20A 0.9800
C20 H20B 0.9800
C20 H20C 0.9800
C21 C22 1.216(8)
C21 Ag7 2.082(6)
C21 Ag5 2.388(5)
C21 Ag2 2.443(5)
C22 C23 1.430(8)
C23 C28 1.390(8)
C23 C24 1.408(8)
C24 C25 1.365(10)
C24 H24 0.9500
C25 C26 1.405(9)
C25 H25 0.9500
C26 N3 1.372(9)
C26 C27 1.414(8)
C27 C28 1.382(8)
C27 H27 0.9500
C28 H28 0.9500
C29 N3 1.428(9)
C29 H29A 0.9800
C29 H29B 0.9800
C29 H29C 0.9800
C30 N3 1.412(10)
C30 H30A 0.9800
C30 H30B 0.9800
C30 H30C 0.9800
C31 C32 1.210(8)
C31 Ag7 2.078(6)
C31 Ag3 2.366(5)
C31 Ag6 2.494(5)
C32 C33 1.431(8)
C33 C38 1.397(8)
C33 C34 1.402(8)
C34 C35 1.372(10)
C34 H34 0.9500
C35 C36 1.378(10)
C35 H35 0.9500
C36 N4 1.368(9)
C36 C37 1.416(9)
C37 C38 1.366(8)
C37 H37 0.9500
C38 H38 0.9500
C39 N4 1.443(11)
C39 H39A 0.9800
C39 H39B 0.9800
C39 H39C 0.9800
C40 N4 1.419(12)
C40 H40A 0.9800
C40 H40B 0.9800
C40 H40C 0.9800
C41 C46 1.389(7)
C41 C42 1.394(7)
C41 P1 1.820(5)
C42 C43 1.384(8)
C42 H42 0.9500
C43 C44 1.371(9)
C43 H43 0.9500
C44 C45 1.389(9)
C44 H44 0.9500
C45 C46 1.384(7)
C45 H45 0.9500
C46 H46 0.9500
C47 C48 1.395(7)
C47 C52 1.395(7)
C47 P1 1.821(5)
C48 C49 1.393(8)
C48 H48 0.9500
C49 C50 1.354(10)
C49 H49 0.9500
C50 C51 1.378(9)
C50 H50 0.9500
C51 C52 1.383(8)
C51 H51 0.9500
C52 H52 0.9500
C53 C58 1.382(7)
C53 C54 1.392(7)
C53 P2 1.824(5)
C54 C55 1.379(7)
C54 H54 0.9500
C55 C56 1.375(9)
C55 H55 0.9500
C56 C57 1.351(9)
C56 H56 0.9500
C57 C58 1.396(8)
C57 H57 0.9500
C58 H58 0.9500
C59 C60 1.384(8)
C59 C64 1.394(8)
C59 P2 1.813(5)
C60 C61 1.396(8)
C60 H60 0.9500
C61 C62 1.390(12)
C61 H61 0.9500
C62 C63 1.375(11)
C62 H62 0.9500
C63 C64 1.383(8)
C63 H63 0.9500
C64 H64 0.9500
C65 C66 1.383(8)
C65 C70 1.391(8)
C65 P3 1.818(5)
C66 C67 1.389(8)
C66 H66 0.9500
C67 C68 1.381(10)
C67 H67 0.9500
C68 C69 1.362(10)
C68 H68 0.9500
C69 C70 1.386(8)
C69 H69 0.9500
C70 H70 0.9500
C71 C76 1.387(7)
C71 C72 1.393(7)
C71 P3 1.829(5)
C72 C73 1.380(8)
C72 H72 0.9500
C73 C74 1.378(9)
C73 H73 0.9500
C74 C75 1.376(9)
C74 H74 0.9500
C75 C76 1.380(8)
C75 H75 0.9500
C76 H76 0.9500
C77 P2 1.873(5)
C77 P1 1.874(4)
C77 P3 1.877(5)
C77 H77 1.0000
C78 C83 1.397(7)
C78 C79 1.398(7)
C78 P4 1.831(5)
C79 C80 1.386(8)
C79 H79 0.9500
C80 C81 1.374(9)
C80 H80 0.9500
C81 C82 1.377(9)
C81 H81 0.9500
C82 C83 1.382(8)
C82 H82 0.9500
C83 H83 0.9500
C84 C89 1.383(8)
C84 C85 1.396(8)
C84 P4 1.819(5)
C85 C86 1.382(8)
C85 H85 0.9500
C86 C87 1.376(11)
C86 H86 0.9500
C87 C88 1.367(11)
C87 H87 0.9500
C88 C89 1.388(8)
C88 H88 0.9500
C89 H89 0.9500
C90 C95 1.391(7)
C90 C91 1.393(7)
C90 P5 1.819(5)
C91 C92 1.387(8)
C91 H91 0.9500
C92 C93 1.384(9)
C92 H92 0.9500
C93 C94 1.372(9)
C93 H93 0.9500
C94 C95 1.382(8)
C94 H94 0.9500
C95 H95 0.9500
C96 C101 1.383(8)
C96 C97 1.394(8)
C96 P5 1.822(5)
C97 C98 1.392(8)
C97 H97 0.9500
C98 C99 1.375(11)
C98 H98 0.9500
C99 C100 1.378(10)
C99 H99 0.9500
C100 C101 1.385(8)
C100 H100 0.9500
C101 H101 0.9500
C102 C103 1.397(8)
C102 C107 1.403(8)
C102 P6 1.811(5)
C103 C104 1.381(8)
C103 H103 0.9500
C104 C105 1.376(11)
C104 H104 0.9500
C105 C106 1.389(10)
C105 H105 0.9500
C106 C107 1.381(8)
C106 H106 0.9500
C107 H107 0.9500
C108 C109 1.385(7)
C108 C113 1.385(8)
C108 P6 1.828(5)
C109 C110 1.375(8)
C109 H109 0.9500
C110 C111 1.383(9)
C110 H110 0.9500
C111 C112 1.369(9)
C111 H111 0.9500
C112 C113 1.384(8)
C112 H112 0.9500
C113 H113 0.9500
C114 P6 1.861(5)
C114 P4 1.880(5)
C114 P5 1.886(5)
C114 H114 1.0000
C115 F2 1.335(7)
C115 F1 1.336(7)
C115 F3 1.359(8)
C115 S1 1.805(6)
C116 F6 1.297(11)
C116 F4 1.375(11)
C116 F5 1.385(11)
C116 S2 1.735(9)
C118 C119 1.557(14)
C118 H11A 0.9800
C118 H11B 0.9800
C118 H11C 0.9800
C119 O10 1.085(16)
C119 C120 1.529(13)
C120 H12A 0.9800
C120 H12B 0.9800
C120 H12C 0.9800
C121 C122 1.479(13)
C121 H12D 0.9800
C121 H12E 0.9800
C121 H12F 0.9800
C122 O11 1.221(9)
C122 C123 1.476(11)
C123 H12G 0.9800
C123 H12H 0.9800
C123 H12I 0.9800
C124 C125 1.494(10)
C124 H12J 0.9800
C124 H12K 0.9800
C124 H12L 0.9800
C125 O12 1.443(10)
C125 H12M 0.9900
C125 H12N 0.9900
C126 O12 1.417(9)
C126 C127 1.532(12)
C126 H12O 0.9900
C126 H12P 0.9900
C127 H12Q 0.9800
C127 H12R 0.9800
C127 H12S 0.9800
C128 C129 1.495(10)
C128 H12T 0.9800
C128 H12U 0.9800
C128 H12V 0.9800
C129 O13 1.435(10)
C129 H12W 0.9900
C129 H12$ 0.9900
C130 O13 1.413(9)
C130 C131 1.482(10)
C130 H13A 0.9900
C130 H13B 0.9900
C131 H13C 0.9800
C131 H13D 0.9800
C131 H13E 0.9800
O1 S1 1.458(4)
O1 Ag1 2.472(3)
O2 S1 1.427(4)
O2 Ag4 2.494(4)
O3 S1 1.437(5)
O4 S2 1.375(6)
O5 S2 1.401(6)
O6 S2 1.358(8)
O10 Ag7 2.583(9)
P1 Ag1 2.4333(12)
P2 Ag2 2.4113(12)
P3 Ag3 2.4202(12)
P4 Ag4 2.4377(12)
P5 Ag5 2.4209(13)
P6 Ag6 2.4056(12)
Ag1 Ag2 2.8972(5)
Ag1 Ag3 2.9111(5)
Ag1 Ag4 2.9249(5)
Ag2 Ag5 2.9029(5)
Ag2 Ag7 2.9839(5)
Ag2 Ag3 2.9907(5)
Ag3 Ag6 2.9521(5)
Ag3 Ag7 3.0003(5)
Ag4 Ag5 2.8796(5)
Ag4 Ag6 2.9348(5)
Ag5 Ag7 2.9831(5)
Ag5 Ag6 3.0615(5)
Ag6 Ag7 3.0598(5)
C117 F9 1.328(9)
C117 F7 1.329(9)
C117 F8 1.331(8)
C117 S3 1.736(12)
S3 O8 1.387(9)
S3 O7 1.441(8)
S3 O9 1.519(18)
C217 F71 1.331(10)
C217 F81 1.339(10)
C217 F91 1.344(10)
C217 S31 1.699(10)
S31 O91 1.420(9)
S31 O81 1.433(10)
S31 O71 1.489(9)
